data_7042968
loop_
_publ_author_name
'Hanaya, Takumi'
'Suzuki, Kosuke'
'Sato, Rinta'
'Yamaguchi, Kazuya'
'Mizuno, Noritaka'

_publ_section_title
;
 Creation of bismuth--tungsten oxide nanoclusters using lacunary
 polyoxometalates
;
_journal_name_full 'Dalton Trans.'
_journal_paper_doi 10.1039/C7DT01587A
_journal_year 2017
_chemical_formula_sum 'C137 H294 Bi2 N11 O73 Si2 W20'
_chemical_formula_weight 7414.95
_space_group_crystal_system monoclinic
_space_group_IT_number 4
_space_group_name_Hall 'P 2yb'
_space_group_name_H-M_alt 'P 1 21 1'
_symmetry_space_group_name_Hall 'P 2yb'
_symmetry_space_group_name_H-M 'P 1 21 1'
_atom_sites_solution_hydrogens geom
_audit_creation_method SHELXL-2014/6
_audit_update_record
;
2017-05-10 deposited with the CCDC.
2017-05-11 downloaded from the CCDC.
;
_cell_angle_alpha 90
_cell_angle_beta 110.4793(6)
_cell_angle_gamma 90
_cell_formula_units_Z 2
_cell_length_a 20.3943(3)
_cell_length_b 19.3430(2)
_cell_length_c 28.4490(4)
_cell_measurement_reflns_used 27668
_cell_measurement_temperature 123(2)
_cell_measurement_theta_max 29.64
_cell_measurement_theta_min 0.76
_cell_volume 10513.5(2)
_computing_cell_refinement HKL2000
_computing_data_collection 'Rigaku CrystalClear'
_computing_data_reduction HKL2000
_computing_molecular_graphics 'CrystalMaker 9.2'
_computing_publication_material 'SHELXL-2014/6 (Sheldrick, 2014), WinGX (Farrugia, 2012)'
_computing_structure_refinement 'SHELXL-2014/6 (Sheldrick, 2014)'
_computing_structure_solution 'SHELXS-97 (Sheldrick, 1990)'
_diffrn_ambient_temperature 123(2)
_diffrn_measured_fraction_theta_full 0.998
_diffrn_measured_fraction_theta_max 0.985
_diffrn_measurement_device_type 'CCD area detector'
_diffrn_radiation_type MoK\a
_diffrn_radiation_wavelength 0.71069
_diffrn_reflns_av_R_equivalents 0.058
_diffrn_reflns_av_unetI/netI 0.0298
_diffrn_reflns_Laue_measured_fraction_full 0.998
_diffrn_reflns_Laue_measured_fraction_max 0.985
_diffrn_reflns_limit_h_max 27
_diffrn_reflns_limit_h_min 0
_diffrn_reflns_limit_k_max 26
_diffrn_reflns_limit_k_min 0
_diffrn_reflns_limit_l_max 37
_diffrn_reflns_limit_l_min -39
_diffrn_reflns_number 30053
_diffrn_reflns_point_group_measured_fraction_full 0.515
_diffrn_reflns_point_group_measured_fraction_max 0.506
_diffrn_reflns_theta_full 25.240
_diffrn_reflns_theta_max 29.645
_diffrn_reflns_theta_min 0.764
_exptl_absorpt_coefficient_mu 12.642
_exptl_absorpt_correction_T_max 0.282
_exptl_absorpt_correction_T_min 0.193
_exptl_absorpt_correction_type empirical
_exptl_absorpt_process_details 'HKL2000 DENZO SCALEPACK'
_exptl_crystal_colour colorless
_exptl_crystal_density_diffrn 2.342
_exptl_crystal_density_method 'not measured'
_exptl_crystal_description rod
_exptl_crystal_F_000 6902
_exptl_crystal_size_max 0.15
_exptl_crystal_size_mid 0.11
_exptl_crystal_size_min 0.10
_refine_diff_density_max 2.264
_refine_diff_density_min -2.497
_refine_diff_density_rms 0.300
_refine_ls_abs_structure_details
;
No quotients, so Flack parameter determined by classical intensity fit
;
_refine_ls_abs_structure_Flack 0.122(8)
_refine_ls_extinction_method none
_refine_ls_goodness_of_fit_ref 1.058
_refine_ls_hydrogen_treatment constr
_refine_ls_matrix_type full
_refine_ls_number_parameters 1463
_refine_ls_number_reflns 30053
_refine_ls_number_restraints 174
_refine_ls_restrained_S_all 1.056
_refine_ls_R_factor_all 0.0534
_refine_ls_R_factor_gt 0.0455
_refine_ls_shift/su_max 0.006
_refine_ls_shift/su_mean 0.000
_refine_ls_structure_factor_coef Fsqd
_refine_ls_weighting_details 'w=1/[\s^2^(Fo^2^)+(0.0677P)^2^+74.5437P] where P=(Fo^2^+2Fc^2^)/3'
_refine_ls_weighting_scheme calc
_refine_ls_wR_factor_gt 0.1168
_refine_ls_wR_factor_ref 0.1248
_reflns_Friedel_coverage 0.000
_reflns_Friedel_fraction_full 0.000
_reflns_Friedel_fraction_max 0.000
_reflns_number_gt 27153
_reflns_number_total 30053
_reflns_threshold_expression 'I > 2\s(I)'
_cod_data_source_file c7dt01587a2.cif
_cod_data_source_block SiW10Bi2
_cod_database_code 7042968
_shelx_space_group_comment
;
The symmetry employed for this shelxl refinement is uniquely defined
by the following loop, which should always be used as a source of
symmetry information in preference to the above space-group names.
They are only intended as comments.
;
_shelxl_version_number 2014/6

loop_
_space_group_symop_operation_xyz
'x, y, z'
'-x, y+1/2, -z'

loop_
_atom_site_label
_atom_site_type_symbol
_atom_site_fract_x
_atom_site_fract_y
_atom_site_fract_z
_atom_site_U_iso_or_equiv
_atom_site_adp_type
_atom_site_occupancy
_atom_site_site_symmetry_order
_atom_site_calc_flag
_atom_site_refinement_flags_posn
_atom_site_refinement_flags_adp
W1 W 0.40888(3) 0.17363(3) 0.84969(2) 0.03813(12) Uani 1 1 d . .
W2 W 0.51305(3) 0.30110(3) 0.84257(2) 0.04004(13) Uani 1 1 d . .
W3 W 0.34258(3) 0.36435(3) 0.63674(2) 0.04117(13) Uani 1 1 d . .
W4 W 0.22908(3) 0.25028(3) 0.64575(2) 0.03985(13) Uani 1 1 d . .
W5 W 0.28419(3) 0.10252(3) 0.73268(3) 0.04136(13) Uani 1 1 d . .
W6 W 0.52561(3) 0.35656(4) 0.72244(3) 0.04545(14) Uani 1 1 d . .
W7 W 0.44989(3) 0.05912(3) 0.75977(3) 0.04204(13) Uani 1 1 d . .
W8 W 0.57734(3) 0.19646(4) 0.75803(3) 0.04608(15) Uani 1 1 d . .
W9 W 0.48065(4) 0.23138(4) 0.63753(3) 0.05288(16) Uani 1 1 d . .
W10 W 0.35078(4) 0.09657(4) 0.64139(3) 0.04813(15) Uani 1 1 d . .
W11 W 0.25834(3) 0.44632(3) 0.88776(2) 0.03804(12) Uani 1 1 d . .
W12 W 0.14323(3) 0.33389(3) 0.82000(2) 0.03872(12) Uani 1 1 d . .
W13 W 0.06481(3) 0.51001(3) 0.64392(2) 0.03753(12) Uani 1 1 d . .
W14 W 0.19209(4) 0.61547(3) 0.70868(2) 0.04069(13) Uani 1 1 d . .
W15 W 0.24845(3) 0.62823(3) 0.84642(2) 0.04132(13) Uani 1 1 d . .
W16 W -0.00815(3) 0.38747(3) 0.71063(2) 0.03959(12) Uani 1 1 d . .
W17 W 0.12236(4) 0.58289(4) 0.88836(2) 0.04620(15) Uani 1 1 d . .
W18 W -0.01148(4) 0.45255(4) 0.81811(3) 0.04496(14) Uani 1 1 d . .
W19 W -0.05076(3) 0.55139(4) 0.71513(2) 0.04197(13) Uani 1 1 d . .
W20 W 0.08723(4) 0.67892(3) 0.78377(3) 0.04532(14) Uani 1 1 d . .
Bi1 Bi 0.33253(3) 0.33018(3) 0.80978(2) 0.03788(11) Uani 1 1 d . .
Bi2 Bi 0.22607(3) 0.43586(3) 0.70410(2) 0.03734(11) Uani 1 1 d . .
Si1 Si 0.3996(2) 0.2364(2) 0.72804(15) 0.0345(7) Uani 1 1 d . .
Si2 Si 0.1255(2) 0.5059(2) 0.77789(15) 0.0338(7) Uani 1 1 d . .
O1 O 0.3559(5) 0.2502(6) 0.8590(4) 0.039(2) Uani 1 1 d . .
O2 O 0.4451(6) 0.3565(6) 0.8512(4) 0.042(2) Uani 1 1 d . .
O3 O 0.2949(6) 0.4267(6) 0.6621(4) 0.042(2) Uani 1 1 d . .
O4 O 0.1968(6) 0.3197(6) 0.6745(4) 0.044(2) Uani 1 1 d . .
O5 O 0.4089(7) 0.1256(7) 0.8986(4) 0.050(3) Uani 1 1 d . .
O6 O 0.5869(7) 0.3352(7) 0.8876(6) 0.057(3) Uani 1 1 d . .
O7 O 0.3465(7) 0.4145(7) 0.5875(5) 0.054(3) Uani 1 1 d . .
O8 O 0.1558(7) 0.2211(7) 0.6008(5) 0.052(3) Uani 1 1 d . .
O9 O 0.4931(6) 0.2263(6) 0.8796(4) 0.046(2) Uani 1 1 d . .
O10 O 0.2599(6) 0.3116(6) 0.6042(4) 0.048(3) Uani 1 1 d . .
O11 O 0.3237(6) 0.1453(6) 0.7964(4) 0.042(2) Uani 1 1 d . .
O12 O 0.5127(6) 0.3583(6) 0.7841(5) 0.045(2) Uani 1 1 d . .
O13 O 0.4295(6) 0.3894(7) 0.6857(4) 0.046(2) Uani 1 1 d . .
O14 O 0.2406(5) 0.1865(5) 0.6983(4) 0.041(2) Uani 1 1 d . .
O15 O 0.4162(5) 0.2509(5) 0.7879(4) 0.038(2) Uani 1 1 d . .
O16 O 0.3372(5) 0.2862(5) 0.6926(4) 0.0321(19) Uani 1 1 d . .
O17 O 0.2159(7) 0.0606(6) 0.7401(6) 0.056(3) Uani 1 1 d . .
O18 O 0.5708(6) 0.4368(8) 0.7251(6) 0.058(3) Uani 1 1 d . .
O19 O 0.4556(5) 0.1123(5) 0.8184(4) 0.037(2) Uani 1 1 d . .
O20 O 0.5589(6) 0.2314(7) 0.8131(5) 0.050(3) Uani 1 1 d . .
O21 O 0.3917(6) 0.2848(7) 0.6171(4) 0.049(3) Uani 1 1 d . .
O22 O 0.2945(6) 0.1826(6) 0.6207(4) 0.047(3) Uani 1 1 d . .
O23 O 0.3801(5) 0.1534(5) 0.7188(4) 0.040(2) Uani 1 1 d . .
O24 O 0.4716(5) 0.2506(6) 0.7153(4) 0.039(2) Uani 1 1 d . .
O25 O 0.3592(6) 0.0371(5) 0.7573(5) 0.044(3) Uani 1 1 d . .
O26 O 0.5997(6) 0.2954(7) 0.7490(5) 0.051(3) Uani 1 1 d . .
O27 O 0.5224(6) 0.3240(7) 0.6582(5) 0.054(3) Uani 1 1 d . .
O28 O 0.2830(6) 0.0691(6) 0.6673(5) 0.049(3) Uani 1 1 d . .
O29 O 0.5238(6) 0.1159(6) 0.7539(5) 0.045(2) Uani 1 1 d . .
O30 O 0.4255(8) 0.1523(7) 0.6336(5) 0.055(3) Uani 1 1 d . .
O31 O 0.4198(7) 0.0419(7) 0.6874(5) 0.053(3) Uani 1 1 d . .
O32 O 0.5594(7) 0.1923(7) 0.6853(5) 0.055(3) Uani 1 1 d . .
O33 O 0.4939(7) -0.0141(7) 0.7831(5) 0.056(3) Uani 1 1 d . .
O34 O 0.6613(6) 0.1665(7) 0.7821(6) 0.057(3) Uani 1 1 d . .
O35 O 0.4947(8) 0.2253(8) 0.5820(6) 0.065(4) Uani 1 1 d . .
O36 O 0.3283(8) 0.0520(7) 0.5873(5) 0.058(3) Uani 1 1 d . .
O37 O 0.3181(5) 0.4041(6) 0.8630(4) 0.041(2) Uani 1 1 d . .
O38 O 0.2109(6) 0.3059(6) 0.8012(4) 0.044(2) Uani 1 1 d . .
O39 O 0.1403(5) 0.4629(5) 0.6391(4) 0.035(2) Uani 1 1 d . .
O40 O 0.2495(6) 0.5496(6) 0.6982(4) 0.042(2) Uani 1 1 d . .
O41 O 0.3065(6) 0.4518(7) 0.9510(4) 0.048(3) Uani 1 1 d . .
O42 O 0.1096(7) 0.2635(6) 0.8387(5) 0.050(3) Uani 1 1 d . .
O43 O 0.0129(7) 0.5146(7) 0.5812(5) 0.051(3) Uani 1 1 d . .
O44 O 0.2251(7) 0.6900(6) 0.6865(5) 0.052(3) Uani 1 1 d . .
O45 O 0.2064(6) 0.3672(6) 0.8860(4) 0.043(2) Uani 1 1 d . .
O46 O 0.1130(6) 0.5980(6) 0.6478(4) 0.043(2) Uani 1 1 d . .
O47 O 0.2783(6) 0.5381(6) 0.8654(4) 0.045(2) Uani 1 1 d . .
O48 O 0.0739(6) 0.3485(6) 0.7538(4) 0.042(2) Uani 1 1 d . .
O49 O 0.0333(6) 0.4278(6) 0.6678(4) 0.041(2) Uani 1 1 d . .
O50 O 0.2474(6) 0.6213(6) 0.7804(4) 0.046(2) Uani 1 1 d . .
O51 O 0.1760(5) 0.4437(6) 0.8087(4) 0.038(2) Uani 1 1 d . .
O52 O 0.1408(5) 0.5213(5) 0.7261(4) 0.035(2) Uani 1 1 d . .
O53 O 0.1731(6) 0.4979(6) 0.8999(4) 0.044(2) Uani 1 1 d . .
O54 O 0.0725(6) 0.4003(6) 0.8455(4) 0.043(2) Uani 1 1 d . .
O55 O 0.0020(6) 0.5581(6) 0.6708(4) 0.044(2) Uani 1 1 d . .
O56 O 0.1192(7) 0.6651(6) 0.7313(4) 0.049(3) Uani 1 1 d . .
O57 O 0.3250(7) 0.6759(7) 0.8750(4) 0.053(3) Uani 1 1 d . .
O58 O -0.0537(6) 0.3223(7) 0.6769(5) 0.052(3) Uani 1 1 d . .
O59 O 0.0418(5) 0.4841(6) 0.7608(4) 0.039(2) Uani 1 1 d . .
O60 O 0.1406(6) 0.5763(6) 0.8124(4) 0.039(2) Uani 1 1 d . .
O61 O 0.2116(6) 0.6275(6) 0.9007(4) 0.043(2) Uani 1 1 d . .
O62 O -0.0416(6) 0.3866(7) 0.7672(5) 0.050(3) Uani 1 1 d . .
O63 O -0.0767(5) 0.4638(6) 0.6878(4) 0.043(2) Uani 1 1 d . .
O64 O 0.1841(7) 0.7053(6) 0.8225(5) 0.047(3) Uani 1 1 d . .
O65 O 0.0415(6) 0.5305(6) 0.8582(4) 0.045(2) Uani 1 1 d . .
O66 O 0.0048(6) 0.6284(6) 0.7532(4) 0.046(2) Uani 1 1 d . .
O67 O -0.0733(6) 0.5231(7) 0.7723(4) 0.046(3) Uani 1 1 d . .
O68 O 0.0762(6) 0.6647(6) 0.8487(5) 0.048(3) Uani 1 1 d . .
O69 O 0.1113(7) 0.6023(8) 0.9443(4) 0.054(3) Uani 1 1 d . .
O70 O -0.0592(7) 0.4333(8) 0.8543(5) 0.059(3) Uani 1 1 d . .
O71 O -0.1259(7) 0.5985(8) 0.6823(5) 0.057(3) Uani 1 1 d . .
O72 O 0.0520(7) 0.7635(7) 0.7716(5) 0.057(3) Uani 1 1 d . .
O73 O 0.3566(7) 0.4598(7) 0.7750(5) 0.061(4) Uani 1 1 d . .
C1 C 0.4377(14) 0.5186(15) 0.8442(9) 0.084(8) Uani 1 1 d . .
H1A H 0.4749 0.5530 0.8495 0.126 Uiso 1 1 calc R U
H1B H 0.4019 0.5369 0.8565 0.126 Uiso 1 1 calc R U
H1C H 0.4576 0.4762 0.8626 0.126 Uiso 1 1 calc R U
C2 C 0.4055(12) 0.5029(10) 0.7897(8) 0.059(5) Uani 1 1 d . .
C3 C 0.4224(18) 0.5376(16) 0.7424(14) 0.101(10) Uani 1 1 d . .
H3A H 0.4608 0.5709 0.7553 0.151 Uiso 1 1 calc R U
H3B H 0.4360 0.5013 0.7236 0.151 Uiso 1 1 calc R U
H3C H 0.3806 0.5614 0.7203 0.151 Uiso 1 1 calc R U
N101 N -0.1558(13) 0.6245(14) 0.5281(9) 0.090(2) Uiso 1 1 d . U
C101 C -0.1135(16) 0.6063(18) 0.4954(11) 0.090(2) Uiso 1 1 d . U
H10A H -0.0732 0.5777 0.5155 0.109 Uiso 1 1 calc R U
H10B H -0.0944 0.6497 0.4869 0.109 Uiso 1 1 calc R U
C102 C -0.1522(16) 0.5675(18) 0.4462(11) 0.092(2) Uiso 1 1 d . U
H10C H -0.1928 0.5956 0.4259 0.110 Uiso 1 1 calc R U
H10D H -0.1706 0.5235 0.4544 0.110 Uiso 1 1 calc R U
C103 C -0.1018(16) 0.5490(15) 0.4101(12) 0.093(2) Uiso 1 1 d D U
H10E H -0.1301 0.5415 0.3743 0.111 Uiso 1 1 calc R U
H10F H -0.0652 0.5842 0.4133 0.111 Uiso 1 1 calc R U
C104 C -0.0721(17) 0.4814(15) 0.4380(12) 0.096(3) Uiso 1 1 d D U
H10G H -0.0401 0.4603 0.4232 0.144 Uiso 1 1 calc R U
H10H H -0.0467 0.4915 0.4735 0.144 Uiso 1 1 calc R U
H10I H -0.1106 0.4494 0.4350 0.144 Uiso 1 1 calc R U
C111 C -0.2088(16) 0.6839(18) 0.4986(12) 0.090(2) Uiso 1 1 d . U
H11A H -0.1825 0.7202 0.4882 0.108 Uiso 1 1 calc R U
H11B H -0.2436 0.6641 0.4679 0.108 Uiso 1 1 calc R U
C112 C -0.2476(17) 0.7170(17) 0.5312(12) 0.091(2) Uiso 1 1 d . U
H11C H -0.2826 0.6840 0.5348 0.109 Uiso 1 1 calc R U
H11D H -0.2136 0.7269 0.5651 0.109 Uiso 1 1 calc R U
C113 C -0.2834(17) 0.7824(17) 0.5081(12) 0.092(2) Uiso 1 1 d . U
H11E H -0.3118 0.7737 0.4724 0.110 Uiso 1 1 calc R U
H11F H -0.2477 0.8176 0.5090 0.110 Uiso 1 1 calc R U
C114 C -0.3300(17) 0.8104(18) 0.5345(12) 0.093(3) Uiso 1 1 d . U
H11G H -0.3523 0.8531 0.5181 0.140 Uiso 1 1 calc R U
H11H H -0.3661 0.7762 0.5330 0.140 Uiso 1 1 calc R U
H11I H -0.3020 0.8200 0.5696 0.140 Uiso 1 1 calc R U
C121 C -0.1074(16) 0.6449(17) 0.5781(12) 0.090(2) Uiso 1 1 d . U
H12A H -0.1349 0.6518 0.6003 0.108 Uiso 1 1 calc R U
H12B H -0.0746 0.6062 0.5921 0.108 Uiso 1 1 calc R U
C122 C -0.0673(16) 0.7062(17) 0.5794(12) 0.091(2) Uiso 1 1 d . U
H12C H -0.1002 0.7440 0.5633 0.109 Uiso 1 1 calc R U
H12D H -0.0380 0.6980 0.5586 0.109 Uiso 1 1 calc R U
C123 C -0.0207(15) 0.7308(17) 0.6297(11) 0.091(2) Uiso 1 1 d D U
H12E H 0.0186 0.7589 0.6274 0.110 Uiso 1 1 calc R U
H12F H -0.0021 0.6918 0.6532 0.110 Uiso 1 1 calc R U
C124 C -0.0727(16) 0.7746(17) 0.6448(12) 0.094(3) Uiso 1 1 d D U
H12G H -0.0489 0.7947 0.6780 0.141 Uiso 1 1 calc R U
H12H H -0.0909 0.8117 0.6202 0.141 Uiso 1 1 calc R U
H12I H -0.1115 0.7453 0.6457 0.141 Uiso 1 1 calc R U
C131 C -0.2010(16) 0.5607(17) 0.5328(12) 0.089(2) Uiso 1 1 d . U
H13A H -0.2267 0.5735 0.5552 0.107 Uiso 1 1 calc R U
H13B H -0.2362 0.5510 0.4993 0.107 Uiso 1 1 calc R U
C132 C -0.1620(16) 0.4976(17) 0.5517(12) 0.089(2) Uiso 1 1 d . U
H13C H -0.1344 0.5033 0.5878 0.107 Uiso 1 1 calc R U
H13D H -0.1289 0.4891 0.5339 0.107 Uiso 1 1 calc R U
C133 C -0.2113(16) 0.4348(17) 0.5446(12) 0.090(2) Uiso 1 1 d . U
H13E H -0.2413 0.4420 0.5650 0.108 Uiso 1 1 calc R U
H13F H -0.2423 0.4327 0.5090 0.108 Uiso 1 1 calc R U
C134 C -0.1740(16) 0.3661(17) 0.5589(12) 0.091(3) Uiso 1 1 d . U
H13G H -0.2087 0.3290 0.5533 0.136 Uiso 1 1 calc R U
H13H H -0.1452 0.3578 0.5382 0.136 Uiso 1 1 calc R U
H13I H -0.1441 0.3670 0.5944 0.136 Uiso 1 1 calc R U
N201 N 0.6716(16) 0.1183(18) 0.9487(12) 0.110(2) Uiso 1 1 d . U
C201 C 0.7464(19) 0.093(2) 0.9561(14) 0.110(3) Uiso 1 1 d . U
H20A H 0.7784 0.1104 0.9888 0.131 Uiso 1 1 calc R U
H20B H 0.7468 0.0418 0.9580 0.131 Uiso 1 1 calc R U
C202 C 0.7747(19) 0.114(2) 0.9169(14) 0.110(3) Uiso 1 1 d . U
H20C H 0.7409 0.0998 0.8838 0.132 Uiso 1 1 calc R U
H20D H 0.7790 0.1646 0.9171 0.132 Uiso 1 1 calc R U
C203 C 0.8427(18) 0.083(2) 0.9231(13) 0.110(3) Uiso 1 1 d D U
H20E H 0.8367 0.0324 0.9213 0.132 Uiso 1 1 calc R U
H20F H 0.8744 0.0943 0.9575 0.132 Uiso 1 1 calc R U
C204 C 0.8810(19) 0.103(2) 0.8873(13) 0.111(3) Uiso 1 1 d D U
H20G H 0.9256 0.0780 0.8968 0.167 Uiso 1 1 calc R U
H20H H 0.8520 0.0906 0.8528 0.167 Uiso 1 1 calc R U
H20I H 0.8900 0.1529 0.8893 0.167 Uiso 1 1 calc R U
C211 C 0.6537(19) 0.091(2) 0.9891(14) 0.110(3) Uiso 1 1 d . U
H21A H 0.6927 0.1010 1.0207 0.132 Uiso 1 1 calc R U
H21B H 0.6502 0.0401 0.9853 0.132 Uiso 1 1 calc R U
C212 C 0.5836(19) 0.118(2) 0.9947(14) 0.110(3) Uiso 1 1 d . U
H21C H 0.5898 0.1671 1.0062 0.132 Uiso 1 1 calc R U
H21D H 0.5453 0.1167 0.9617 0.132 Uiso 1 1 calc R U
C213 C 0.5653(19) 0.076(2) 1.0306(14) 0.110(3) Uiso 1 1 d . U
H21E H 0.5651 0.0272 1.0207 0.133 Uiso 1 1 calc R U
H21F H 0.6022 0.0818 1.0639 0.133 Uiso 1 1 calc R U
C214 C 0.5002(19) 0.092(2) 1.0350(14) 0.112(3) Uiso 1 1 d . U
H21G H 0.4925 0.0608 1.0599 0.168 Uiso 1 1 calc R U
H21H H 0.5001 0.1397 1.0458 0.168 Uiso 1 1 calc R U
H21I H 0.4628 0.0850 1.0025 0.168 Uiso 1 1 calc R U
C221 C 0.669(2) 0.195(2) 0.9449(14) 0.110(3) Uiso 1 1 d . U
H22A H 0.6216 0.2109 0.9412 0.132 Uiso 1 1 calc R U
H22B H 0.6792 0.2090 0.9147 0.132 Uiso 1 1 calc R U
C222 C 0.725(2) 0.229(2) 0.9933(14) 0.110(3) Uiso 1 1 d . U
H22C H 0.7263 0.2019 1.0232 0.132 Uiso 1 1 calc R U
H22D H 0.7715 0.2265 0.9904 0.132 Uiso 1 1 calc R U
C223 C 0.708(2) 0.305(2) 1.0013(14) 0.110(3) Uiso 1 1 d . U
H22E H 0.6604 0.3111 1.0014 0.132 Uiso 1 1 calc R U
H22F H 0.7166 0.3362 0.9764 0.132 Uiso 1 1 calc R U
C224 C 0.7697(19) 0.314(2) 1.0589(14) 0.112(3) Uiso 1 1 d . U
H22G H 0.7678 0.3608 1.0712 0.168 Uiso 1 1 calc R U
H22H H 0.7606 0.2804 1.0819 0.168 Uiso 1 1 calc R U
H22I H 0.8161 0.3052 1.0572 0.168 Uiso 1 1 calc R U
C231 C 0.620(2) 0.094(2) 0.8959(14) 0.111(3) Uiso 1 1 d . U
H23A H 0.5728 0.1124 0.8910 0.133 Uiso 1 1 calc R U
H23B H 0.6355 0.1150 0.8696 0.133 Uiso 1 1 calc R U
C232 C 0.616(2) 0.015(2) 0.8890(15) 0.112(3) Uiso 1 1 d . U
H23C H 0.5995 0.0045 0.8526 0.134 Uiso 1 1 calc R U
H23D H 0.6637 -0.0045 0.9041 0.134 Uiso 1 1 calc R U
C233 C 0.570(2) -0.0213(17) 0.9109(15) 0.113(3) Uiso 1 1 d D U
H23E H 0.5221 -0.0008 0.8991 0.135 Uiso 1 1 calc R U
H23F H 0.5890 -0.0200 0.9480 0.135 Uiso 1 1 calc R U
C234 C 0.568(2) -0.0971(17) 0.8908(14) 0.115(3) Uiso 1 1 d D U
H23G H 0.5387 -0.1260 0.9033 0.172 Uiso 1 1 calc R U
H23H H 0.5498 -0.0967 0.8540 0.172 Uiso 1 1 calc R U
H23I H 0.6161 -0.1157 0.9025 0.172 Uiso 1 1 calc R U
N301 N -0.2221(19) 0.300(2) 0.7217(14) 0.128(3) Uiso 1 1 d . U
C301 C -0.219(2) 0.368(3) 0.7014(17) 0.128(3) Uiso 1 1 d . U
H30A H -0.1998 0.3622 0.6741 0.154 Uiso 1 1 calc R U
H30B H -0.1832 0.3947 0.7282 0.154 Uiso 1 1 calc R U
C302 C -0.281(2) 0.414(2) 0.6813(18) 0.129(3) Uiso 1 1 d . U
H30C H -0.3088 0.4130 0.7036 0.155 Uiso 1 1 calc R U
H30D H -0.3110 0.3982 0.6476 0.155 Uiso 1 1 calc R U
C303 C -0.257(2) 0.489(3) 0.6777(17) 0.129(3) Uiso 1 1 d . U
H30E H -0.2166 0.4853 0.6658 0.155 Uiso 1 1 calc R U
H30F H -0.2371 0.5063 0.7127 0.155 Uiso 1 1 calc R U
C304 C -0.304(2) 0.552(2) 0.6455(16) 0.131(4) Uiso 1 1 d . U
H30G H -0.2760 0.5939 0.6498 0.196 Uiso 1 1 calc R U
H30H H -0.3229 0.5394 0.6099 0.196 Uiso 1 1 calc R U
H30I H -0.3435 0.5606 0.6573 0.196 Uiso 1 1 calc R U
C311 C -0.284(2) 0.262(3) 0.6812(16) 0.128(3) Uiso 1 1 d . U
H31A H -0.2911 0.2169 0.6945 0.153 Uiso 1 1 calc R U
H31B H -0.3272 0.2899 0.6751 0.153 Uiso 1 1 calc R U
C312 C -0.273(2) 0.252(3) 0.6309(16) 0.128(3) Uiso 1 1 d . U
H31C H -0.2249 0.2339 0.6371 0.153 Uiso 1 1 calc R U
H31D H -0.2779 0.2962 0.6129 0.153 Uiso 1 1 calc R U
C313 C -0.330(2) 0.197(3) 0.5969(16) 0.128(3) Uiso 1 1 d . U
H31E H -0.3297 0.1550 0.6170 0.153 Uiso 1 1 calc R U
H31F H -0.3771 0.2176 0.5864 0.153 Uiso 1 1 calc R U
C314 C -0.314(2) 0.178(3) 0.5542(16) 0.128(4) Uiso 1 1 d . U
H31G H -0.3488 0.1453 0.5340 0.192 Uiso 1 1 calc R U
H31H H -0.3146 0.2198 0.5342 0.192 Uiso 1 1 calc R U
H31I H -0.2673 0.1573 0.5647 0.192 Uiso 1 1 calc R U
C321 C -0.154(2) 0.266(2) 0.7373(17) 0.128(3) Uiso 1 1 d . U
H32A H -0.1219 0.2935 0.7651 0.154 Uiso 1 1 calc R U
H32B H -0.1366 0.2699 0.7089 0.154 Uiso 1 1 calc R U
C322 C -0.144(2) 0.191(3) 0.7541(17) 0.129(3) Uiso 1 1 d . U
H32C H -0.1552 0.1863 0.7852 0.155 Uiso 1 1 calc R U
H32D H -0.1781 0.1621 0.7280 0.155 Uiso 1 1 calc R U
C323 C -0.073(2) 0.164(3) 0.7636(17) 0.130(3) Uiso 1 1 d . U
H32E H -0.0654 0.1610 0.7310 0.155 Uiso 1 1 calc R U
H32F H -0.0389 0.1975 0.7847 0.155 Uiso 1 1 calc R U
C324 C -0.057(2) 0.098(3) 0.7871(16) 0.131(4) Uiso 1 1 d . U
H32G H -0.0087 0.0854 0.7914 0.197 Uiso 1 1 calc R U
H32H H -0.0624 0.0998 0.8200 0.197 Uiso 1 1 calc R U
H32I H -0.0890 0.0632 0.7661 0.197 Uiso 1 1 calc R U
C331 C -0.245(2) 0.305(2) 0.7702(15) 0.128(3) Uiso 1 1 d D U
H33A H -0.2943 0.3195 0.7602 0.153 Uiso 1 1 calc R U
H33B H -0.2399 0.2591 0.7867 0.153 Uiso 1 1 calc R U
C332 C -0.196(2) 0.359(2) 0.8075(13) 0.128(3) Uiso 1 1 d D U
H33C H -0.1473 0.3423 0.8212 0.154 Uiso 1 1 calc R U
H33D H -0.1971 0.4040 0.7906 0.154 Uiso 1 1 calc R U
C333 C -0.228(2) 0.3663(18) 0.8502(15) 0.128(3) Uiso 1 1 d D U
H33E H -0.1947 0.3896 0.8800 0.154 Uiso 1 1 calc R U
H33F H -0.2723 0.3928 0.8383 0.154 Uiso 1 1 calc R U
C334 C -0.241(2) 0.2911(19) 0.8624(16) 0.129(4) Uiso 1 1 d D U
H33G H -0.2610 0.2906 0.8890 0.194 Uiso 1 1 calc R U
H33H H -0.2735 0.2689 0.8322 0.194 Uiso 1 1 calc R U
H33I H -0.1965 0.2658 0.8736 0.194 Uiso 1 1 calc R U
N401 N 0.281(2) 0.857(2) 0.7594(15) 0.138(3) Uiso 1 1 d . U
C401 C 0.326(2) 0.792(3) 0.7771(18) 0.138(3) Uiso 1 1 d . U
H40A H 0.3086 0.7679 0.8010 0.166 Uiso 1 1 calc R U
H40B H 0.3169 0.7618 0.7476 0.166 Uiso 1 1 calc R U
C402 C 0.397(2) 0.798(3) 0.7995(19) 0.138(3) Uiso 1 1 d . U
H40C H 0.4099 0.8185 0.8332 0.166 Uiso 1 1 calc R U
H40D H 0.4173 0.8259 0.7789 0.166 Uiso 1 1 calc R U
C403 C 0.422(2) 0.725(3) 0.8027(16) 0.138(4) Uiso 1 1 d D U
H40E H 0.4232 0.7097 0.7698 0.166 Uiso 1 1 calc R U
H40F H 0.3902 0.6941 0.8124 0.166 Uiso 1 1 calc R U
C404 C 0.496(2) 0.724(3) 0.8430(16) 0.139(4) Uiso 1 1 d D U
H40G H 0.5149 0.6763 0.8464 0.208 Uiso 1 1 calc R U
H40H H 0.5272 0.7544 0.8328 0.208 Uiso 1 1 calc R U
H40I H 0.4943 0.7389 0.8753 0.208 Uiso 1 1 calc R U
C411 C 0.208(2) 0.838(3) 0.7437(18) 0.139(3) Uiso 1 1 d . U
H41A H 0.1991 0.8157 0.7721 0.167 Uiso 1 1 calc R U
H41B H 0.1980 0.8040 0.7162 0.167 Uiso 1 1 calc R U
C412 C 0.160(2) 0.897(3) 0.7264(18) 0.139(3) Uiso 1 1 d D U
H41C H 0.1377 0.8897 0.6898 0.167 Uiso 1 1 calc R U
H41D H 0.1913 0.9376 0.7301 0.167 Uiso 1 1 calc R U
C413 C 0.1003(19) 0.923(3) 0.7440(14) 0.140(4) Uiso 1 1 d D U
H41E H 0.1179 0.9582 0.7707 0.168 Uiso 1 1 calc R U
H41F H 0.0798 0.8841 0.7569 0.168 Uiso 1 1 calc R U
C414 C 0.045(2) 0.955(3) 0.6960(15) 0.141(4) Uiso 1 1 d D U
H41G H 0.0053 0.9726 0.7043 0.212 Uiso 1 1 calc R U
H41H H 0.0664 0.9930 0.6837 0.212 Uiso 1 1 calc R U
H41I H 0.0286 0.9194 0.6700 0.212 Uiso 1 1 calc R U
C421 C 0.312(3) 0.914(3) 0.8039(17) 0.139(3) Uiso 1 1 d . U
H42A H 0.3625 0.9204 0.8101 0.166 Uiso 1 1 calc R U
H42B H 0.2884 0.9588 0.7923 0.166 Uiso 1 1 calc R U
C422 C 0.303(2) 0.894(2) 0.8542(16) 0.139(3) Uiso 1 1 d D U
H42C H 0.2525 0.8902 0.8498 0.167 Uiso 1 1 calc R U
H42D H 0.3256 0.8489 0.8667 0.167 Uiso 1 1 calc R U
C423 C 0.3386(18) 0.954(2) 0.8912(17) 0.140(4) Uiso 1 1 d D U
H42E H 0.3149 0.9979 0.8784 0.167 Uiso 1 1 calc R U
H42F H 0.3351 0.9446 0.9245 0.167 Uiso 1 1 calc R U
C424 C 0.4169(18) 0.958(3) 0.8959(17) 0.141(4) Uiso 1 1 d D U
H42G H 0.4401 0.9949 0.9190 0.211 Uiso 1 1 calc R U
H42H H 0.4400 0.9136 0.9088 0.211 Uiso 1 1 calc R U
H42I H 0.4199 0.9667 0.8628 0.211 Uiso 1 1 calc R U
C431 C 0.303(3) 0.887(3) 0.7166(17) 0.138(3) Uiso 1 1 d . U
H43A H 0.3536 0.8961 0.7300 0.166 Uiso 1 1 calc R U
H43B H 0.2789 0.9325 0.7067 0.166 Uiso 1 1 calc R U
C432 C 0.285(3) 0.841(3) 0.6681(17) 0.138(4) Uiso 1 1 d . U
H43C H 0.3117 0.7970 0.6762 0.166 Uiso 1 1 calc R U
H43D H 0.2347 0.8305 0.6541 0.166 Uiso 1 1 calc R U
C433 C 0.307(3) 0.881(3) 0.6321(18) 0.138(4) Uiso 1 1 d . U
H43E H 0.2751 0.9215 0.6204 0.166 Uiso 1 1 calc R U
H43F H 0.3548 0.8988 0.6487 0.166 Uiso 1 1 calc R U
C434 C 0.304(2) 0.841(3) 0.5913(17) 0.139(4) Uiso 1 1 d . U
H43G H 0.3183 0.8685 0.5677 0.208 Uiso 1 1 calc R U
H43H H 0.3357 0.8014 0.6028 0.208 Uiso 1 1 calc R U
H43I H 0.2561 0.8240 0.5746 0.208 Uiso 1 1 calc R U
N501 N -0.116(2) 0.654(2) 0.8744(14) 0.132(3) Uiso 1 1 d . U
C501 C -0.076(2) 0.590(3) 0.8937(17) 0.131(3) Uiso 1 1 d . U
H50A H -0.0260 0.5975 0.8996 0.158 Uiso 1 1 calc R U
H50B H -0.0936 0.5525 0.8689 0.158 Uiso 1 1 calc R U
C502 C -0.087(2) 0.570(3) 0.9445(16) 0.131(3) Uiso 1 1 d . U
H50C H -0.1350 0.5534 0.9377 0.157 Uiso 1 1 calc R U
H50D H -0.0787 0.6111 0.9667 0.157 Uiso 1 1 calc R U
C503 C -0.031(2) 0.510(3) 0.9707(16) 0.131(3) Uiso 1 1 d . U
H50E H 0.0174 0.5278 0.9804 0.157 Uiso 1 1 calc R U
H50F H -0.0368 0.4703 0.9479 0.157 Uiso 1 1 calc R U
C504 C -0.050(2) 0.489(3) 1.0203(16) 0.131(4) Uiso 1 1 d . U
H50G H -0.0182 0.4524 1.0388 0.196 Uiso 1 1 calc R U
H50H H -0.0445 0.5295 1.0420 0.196 Uiso 1 1 calc R U
H50I H -0.0984 0.4724 1.0098 0.196 Uiso 1 1 calc R U
C511 C -0.108(2) 0.668(3) 0.8252(17) 0.132(3) Uiso 1 1 d . U
H51A H -0.0577 0.6771 0.8313 0.159 Uiso 1 1 calc R U
H51B H -0.1211 0.6259 0.8044 0.159 Uiso 1 1 calc R U
C512 C -0.148(2) 0.726(3) 0.7964(17) 0.133(3) Uiso 1 1 d . U
H51C H -0.1379 0.7669 0.8184 0.159 Uiso 1 1 calc R U
H51D H -0.1983 0.7147 0.7880 0.159 Uiso 1 1 calc R U
C513 C -0.137(2) 0.745(3) 0.7480(17) 0.133(3) Uiso 1 1 d . U
H51E H -0.1341 0.7016 0.7302 0.160 Uiso 1 1 calc R U
H51F H -0.0902 0.7675 0.7572 0.160 Uiso 1 1 calc R U
C514 C -0.190(2) 0.792(3) 0.7106(17) 0.134(4) Uiso 1 1 d . U
H51G H -0.1762 0.8005 0.6814 0.201 Uiso 1 1 calc R U
H51H H -0.2365 0.7705 0.6997 0.201 Uiso 1 1 calc R U
H51I H -0.1923 0.8367 0.7268 0.201 Uiso 1 1 calc R U
C521 C -0.088(2) 0.717(3) 0.9100(17) 0.132(3) Uiso 1 1 d . U
H52A H -0.1013 0.7603 0.8899 0.158 Uiso 1 1 calc R U
H52B H -0.1119 0.7181 0.9349 0.158 Uiso 1 1 calc R U
C522 C -0.017(2) 0.718(3) 0.9350(17) 0.132(3) Uiso 1 1 d . U
H52C H 0.0060 0.7067 0.9106 0.159 Uiso 1 1 calc R U
H52D H -0.0058 0.6798 0.9600 0.159 Uiso 1 1 calc R U
C523 C 0.016(2) 0.786(3) 0.9631(17) 0.132(3) Uiso 1 1 d . U
H52E H 0.0197 0.8184 0.9369 0.159 Uiso 1 1 calc R U
H52F H -0.0186 0.8064 0.9761 0.159 Uiso 1 1 calc R U
C524 C 0.086(2) 0.790(3) 1.0058(17) 0.133(4) Uiso 1 1 d . U
H52G H 0.0956 0.8385 1.0170 0.200 Uiso 1 1 calc R U
H52H H 0.0846 0.7616 1.0337 0.200 Uiso 1 1 calc R U
H52I H 0.1233 0.7737 0.9942 0.200 Uiso 1 1 calc R U
C531 C -0.194(2) 0.657(2) 0.8622(16) 0.133(3) Uiso 1 1 d D U
H53A H -0.2120 0.7004 0.8438 0.160 Uiso 1 1 calc R U
H53B H -0.2034 0.6584 0.8940 0.160 Uiso 1 1 calc R U
C532 C -0.2340(19) 0.594(2) 0.8301(16) 0.134(3) Uiso 1 1 d D U
H53C H -0.2068 0.5541 0.8481 0.161 Uiso 1 1 calc R U
H53D H -0.2230 0.5984 0.7990 0.161 Uiso 1 1 calc R U
C533 C -0.3115(17) 0.567(2) 0.8106(16) 0.135(3) Uiso 1 1 d D U
H53E H -0.3143 0.5232 0.7916 0.162 Uiso 1 1 calc R U
H53F H -0.3270 0.5570 0.8393 0.162 Uiso 1 1 calc R U
C534 C -0.359(2) 0.622(2) 0.7762(16) 0.137(4) Uiso 1 1 d D U
H53G H -0.4076 0.6057 0.7637 0.205 Uiso 1 1 calc R U
H53H H -0.3563 0.6650 0.7953 0.205 Uiso 1 1 calc R U
H53I H -0.3437 0.6312 0.7478 0.205 Uiso 1 1 calc R U
N601 N 0.182(2) 0.540(2) 0.5175(15) 0.141(3) Uiso 1 1 d . U
C601 C 0.231(2) 0.541(3) 0.5683(18) 0.141(4) Uiso 1 1 d . U
H60A H 0.2553 0.4966 0.5771 0.170 Uiso 1 1 calc R U
H60B H 0.2055 0.5503 0.5917 0.170 Uiso 1 1 calc R U
C602 C 0.283(2) 0.599(3) 0.5719(18) 0.141(4) Uiso 1 1 d . U
H60C H 0.3048 0.5916 0.5464 0.170 Uiso 1 1 calc R U
H60D H 0.2583 0.6438 0.5654 0.170 Uiso 1 1 calc R U
C603 C 0.336(2) 0.598(2) 0.6217(18) 0.141(4) Uiso 1 1 d D U
H60E H 0.3602 0.5532 0.6279 0.170 Uiso 1 1 calc R U
H60F H 0.3131 0.6045 0.6471 0.170 Uiso 1 1 calc R U
C604 C 0.389(2) 0.657(2) 0.6267(18) 0.141(4) Uiso 1 1 d D U
H60G H 0.4241 0.6560 0.6604 0.212 Uiso 1 1 calc R U
H60H H 0.4113 0.6502 0.6018 0.212 Uiso 1 1 calc R U
H60I H 0.3643 0.7013 0.6209 0.212 Uiso 1 1 calc R U
C611 C 0.114(3) 0.475(3) 0.5126(19) 0.141(4) Uiso 1 1 d . U
H61A H 0.0867 0.4890 0.5339 0.170 Uiso 1 1 calc R U
H61B H 0.0816 0.4716 0.4775 0.170 Uiso 1 1 calc R U
C612 C 0.148(2) 0.414(2) 0.5287(19) 0.141(4) Uiso 1 1 d D U
H61C H 0.1754 0.4148 0.5650 0.170 Uiso 1 1 calc R U
H61D H 0.1788 0.4017 0.5099 0.170 Uiso 1 1 calc R U
C613 C 0.086(2) 0.363(3) 0.5168(18) 0.142(4) Uiso 1 1 d D U
H61E H 0.0619 0.3662 0.4800 0.170 Uiso 1 1 calc R U
H61F H 0.1072 0.3169 0.5235 0.170 Uiso 1 1 calc R U
C614 C 0.027(2) 0.362(3) 0.5381(16) 0.143(4) Uiso 1 1 d D U
H61G H -0.0050 0.3231 0.5230 0.214 Uiso 1 1 calc R U
H61H H 0.0464 0.3552 0.5746 0.214 Uiso 1 1 calc R U
H61I H 0.0006 0.4051 0.5305 0.214 Uiso 1 1 calc R U
C621 C 0.147(3) 0.607(2) 0.4983(18) 0.142(4) Uiso 1 1 d D U
H62A H 0.1815 0.6406 0.4959 0.170 Uiso 1 1 calc R U
H62B H 0.1119 0.5995 0.4642 0.170 Uiso 1 1 calc R U
C622 C 0.110(3) 0.635(2) 0.5319(18) 0.143(4) Uiso 1 1 d D U
H62C H 0.0595 0.6243 0.5184 0.171 Uiso 1 1 calc R U
H62D H 0.1305 0.6159 0.5662 0.171 Uiso 1 1 calc R U
C623 C 0.121(3) 0.709(2) 0.5324(16) 0.143(4) Uiso 1 1 d D U
H62E H 0.0826 0.7280 0.5034 0.172 Uiso 1 1 calc R U
H62F H 0.1648 0.7159 0.5252 0.172 Uiso 1 1 calc R U
C624 C 0.127(3) 0.755(2) 0.5779(16) 0.145(4) Uiso 1 1 d D U
H62G H 0.1342 0.8031 0.5703 0.217 Uiso 1 1 calc R U
H62H H 0.0833 0.7517 0.5853 0.217 Uiso 1 1 calc R U
H62I H 0.1662 0.7395 0.6072 0.217 Uiso 1 1 calc R U
C631 C 0.212(2) 0.521(3) 0.4780(13) 0.142(4) Uiso 1 1 d D U
H63A H 0.2459 0.4838 0.4916 0.170 Uiso 1 1 calc R U
H63B H 0.2379 0.5620 0.4731 0.170 Uiso 1 1 calc R U
C632 C 0.1618(18) 0.498(3) 0.4253(13) 0.142(4) Uiso 1 1 d D U
H63C H 0.1349 0.4567 0.4282 0.170 Uiso 1 1 calc R U
H63D H 0.1284 0.5354 0.4091 0.170 Uiso 1 1 calc R U
C633 C 0.2082(18) 0.481(3) 0.3936(12) 0.142(4) Uiso 1 1 d D U
H63H H 0.2386 0.5209 0.3940 0.171 Uiso 1 1 calc R U
H63I H 0.2387 0.4410 0.4087 0.171 Uiso 1 1 calc R U
C634 C 0.163(2) 0.464(3) 0.3391(12) 0.143(4) Uiso 1 1 d D U
H63E H 0.1934 0.4530 0.3200 0.214 Uiso 1 1 calc R U
H63F H 0.1335 0.4235 0.3387 0.214 Uiso 1 1 calc R U
H63G H 0.1333 0.5033 0.3240 0.214 Uiso 1 1 calc R U
N701 N 0.465(3) 0.462(3) 0.390(2) 0.218(8) Uiso 1 1 d D .
C701 C 0.521(4) 0.519(4) 0.411(2) 0.218(8) Uiso 1 1 d D .
H70A H 0.5210 0.5507 0.3831 0.261 Uiso 1 1 calc R U
H70B H 0.5682 0.4979 0.4246 0.261 Uiso 1 1 calc R U
C702 C 0.506(3) 0.561(4) 0.452(2) 0.218(8) Uiso 1 1 d D .
H70C H 0.4826 0.5329 0.4704 0.261 Uiso 1 1 calc R U
H70D H 0.4774 0.6028 0.4383 0.261 Uiso 1 1 calc R U
C703 C 0.581(3) 0.582(4) 0.487(3) 0.218(8) Uiso 1 1 d D .
H70E H 0.6074 0.6022 0.4664 0.261 Uiso 1 1 calc R U
H70F H 0.6072 0.5404 0.5041 0.261 Uiso 1 1 calc R U
C704 C 0.575(3) 0.636(4) 0.526(2) 0.218(8) Uiso 1 1 d D .
H70G H 0.6220 0.6492 0.5482 0.327 Uiso 1 1 calc R U
H70H H 0.5498 0.6765 0.5085 0.327 Uiso 1 1 calc R U
H70I H 0.5496 0.6148 0.5459 0.327 Uiso 1 1 calc R U
C711 C 0.491(4) 0.415(4) 0.350(3) 0.218(8) Uiso 1 1 d . .
H71A H 0.4993 0.4480 0.3260 0.261 Uiso 1 1 calc R U
H71B H 0.5371 0.3951 0.3698 0.261 Uiso 1 1 calc R U
C712 C 0.451(4) 0.363(4) 0.323(3) 0.218(8) Uiso 1 1 d D .
H71C H 0.4066 0.3819 0.2991 0.261 Uiso 1 1 calc R U
H71D H 0.4396 0.3300 0.3453 0.261 Uiso 1 1 calc R U
C713 C 0.491(4) 0.324(4) 0.292(3) 0.218(8) Uiso 1 1 d . .
H71E H 0.4964 0.3538 0.2657 0.261 Uiso 1 1 calc R U
H71F H 0.5380 0.3090 0.3148 0.261 Uiso 1 1 calc R U
C714 C 0.451(4) 0.268(4) 0.272(3) 0.218(8) Uiso 1 1 d D .
H71G H 0.4728 0.2411 0.2523 0.327 Uiso 1 1 calc R U
H71H H 0.4457 0.2391 0.2988 0.327 Uiso 1 1 calc R U
H71I H 0.4043 0.2836 0.2500 0.327 Uiso 1 1 calc R U
C721 C 0.396(4) 0.493(4) 0.367(2) 0.218(8) Uiso 1 1 d D .
H72A H 0.3903 0.5268 0.3912 0.261 Uiso 1 1 calc R U
H72B H 0.3615 0.4559 0.3633 0.261 Uiso 1 1 calc R U
C722 C 0.376(3) 0.531(4) 0.315(2) 0.218(8) Uiso 1 1 d D .
H72C H 0.4063 0.5722 0.3206 0.261 Uiso 1 1 calc R U
H72D H 0.3917 0.4997 0.2929 0.261 Uiso 1 1 calc R U
C723 C 0.301(3) 0.555(4) 0.282(2) 0.218(8) Uiso 1 1 d D .
H72E H 0.2743 0.5623 0.3050 0.261 Uiso 1 1 calc R U
H72F H 0.3053 0.6011 0.2680 0.261 Uiso 1 1 calc R U
C724 C 0.256(3) 0.509(4) 0.238(2) 0.218(8) Uiso 1 1 d D .
H72G H 0.2101 0.5311 0.2214 0.327 Uiso 1 1 calc R U
H72H H 0.2796 0.5028 0.2140 0.327 Uiso 1 1 calc R U
H72I H 0.2484 0.4638 0.2512 0.327 Uiso 1 1 calc R U
C731 C 0.467(3) 0.406(3) 0.430(2) 0.218(8) Uiso 1 1 d D .
H73A H 0.4682 0.3608 0.4142 0.261 Uiso 1 1 calc R U
H73B H 0.4217 0.4092 0.4349 0.261 Uiso 1 1 calc R U
C732 C 0.525(3) 0.403(3) 0.484(2) 0.218(8) Uiso 1 1 d D .
H73C H 0.5127 0.4356 0.5064 0.261 Uiso 1 1 calc R U
H73D H 0.5707 0.4170 0.4820 0.261 Uiso 1 1 calc R U
C733 C 0.528(3) 0.327(3) 0.504(2) 0.218(8) Uiso 1 1 d D .
H73E H 0.4812 0.3062 0.4910 0.261 Uiso 1 1 calc R U
H73F H 0.5448 0.3276 0.5408 0.261 Uiso 1 1 calc R U
C734 C 0.580(3) 0.284(3) 0.485(3) 0.218(8) Uiso 1 1 d D .
H73G H 0.5827 0.2366 0.4978 0.327 Uiso 1 1 calc R U
H73H H 0.5635 0.2837 0.4486 0.327 Uiso 1 1 calc R U
H73I H 0.6269 0.3051 0.4983 0.327 Uiso 1 1 calc R U
N801 N 0.2839(15) 0.204(2) 0.9773(12) 0.134(3) Uiso 1 1 d D U
C801 C 0.254(2) 0.248(3) 1.0095(17) 0.135(3) Uiso 1 1 d D U
H80A H 0.2230 0.2181 1.0211 0.161 Uiso 1 1 calc R U
H80B H 0.2929 0.2630 1.0396 0.161 Uiso 1 1 calc R U
C802 C 0.214(2) 0.309(3) 0.9861(17) 0.135(3) Uiso 1 1 d . U
H80C H 0.1731 0.2932 0.9574 0.162 Uiso 1 1 calc R U
H80D H 0.2438 0.3366 0.9722 0.162 Uiso 1 1 calc R U
C803 C 0.189(2) 0.355(3) 1.0175(17) 0.135(4) Uiso 1 1 d . U
H80E H 0.1693 0.3257 1.0381 0.162 Uiso 1 1 calc R U
H80F H 0.2294 0.3800 1.0408 0.162 Uiso 1 1 calc R U
C804 C 0.137(2) 0.404(3) 0.9914(17) 0.134(4) Uiso 1 1 d . U
H80G H 0.1238 0.4320 1.0157 0.202 Uiso 1 1 calc R U
H80H H 0.1557 0.4349 0.9717 0.202 Uiso 1 1 calc R U
H80I H 0.0954 0.3804 0.9689 0.202 Uiso 1 1 calc R U
C811 C 0.3633(15) 0.2263(17) 1.0001(14) 0.135(3) Uiso 1 1 d D U
H81A H 0.3788 0.2271 1.0372 0.161 Uiso 1 1 calc R U
H81B H 0.3928 0.1927 0.9902 0.161 Uiso 1 1 calc R U
C812 C 0.3711(18) 0.2992(19) 0.9800(17) 0.135(3) Uiso 1 1 d D U
H81C H 0.3614 0.3355 1.0012 0.161 Uiso 1 1 calc R U
H81D H 0.3383 0.3050 0.9451 0.161 Uiso 1 1 calc R U
C813 C 0.4481(18) 0.304(2) 0.9821(18) 0.135(4) Uiso 1 1 d D U
H81E H 0.4500 0.2781 0.9525 0.161 Uiso 1 1 calc R U
H81F H 0.4763 0.2772 1.0120 0.161 Uiso 1 1 calc R U
C814 C 0.489(2) 0.372(2) 0.9836(17) 0.135(4) Uiso 1 1 d D U
H81G H 0.5361 0.3619 0.9848 0.202 Uiso 1 1 calc R U
H81H H 0.4643 0.3998 0.9535 0.202 Uiso 1 1 calc R U
H81I H 0.4909 0.3989 1.0136 0.202 Uiso 1 1 calc R U
C821 C 0.271(2) 0.181(2) 0.9223(12) 0.135(3) Uiso 1 1 d D U
H82A H 0.2676 0.2232 0.9016 0.161 Uiso 1 1 calc R U
H82B H 0.3112 0.1540 0.9215 0.161 Uiso 1 1 calc R U
C822 C 0.203(2) 0.138(2) 0.8984(16) 0.135(3) Uiso 1 1 d D U
H82C H 0.2066 0.0948 0.9178 0.162 Uiso 1 1 calc R U
H82D H 0.1623 0.1643 0.8997 0.162 Uiso 1 1 calc R U
C823 C 0.193(2) 0.122(3) 0.8481(16) 0.135(4) Uiso 1 1 d . U
H82E H 0.2298 0.0879 0.8476 0.162 Uiso 1 1 calc R U
H82F H 0.2003 0.1640 0.8309 0.162 Uiso 1 1 calc R U
C824 C 0.125(2) 0.093(3) 0.8205(17) 0.135(4) Uiso 1 1 d . U
H82G H 0.1222 0.0830 0.7860 0.203 Uiso 1 1 calc R U
H82H H 0.1185 0.0503 0.8367 0.203 Uiso 1 1 calc R U
H82I H 0.0890 0.1266 0.8200 0.203 Uiso 1 1 calc R U
C831 C 0.321(2) 0.122(2) 1.0069(18) 0.135(3) Uiso 1 1 d D U
H83A H 0.3415 0.0972 0.9847 0.162 Uiso 1 1 calc R U
H83B H 0.3598 0.1317 1.0389 0.162 Uiso 1 1 calc R U
C832 C 0.2688(19) 0.074(2) 1.0177(17) 0.136(3) Uiso 1 1 d D U
H83C H 0.2333 0.0556 0.9869 0.163 Uiso 1 1 calc R U
H83D H 0.2459 0.0961 1.0395 0.163 Uiso 1 1 calc R U
C833 C 0.326(2) 0.020(2) 1.0462(17) 0.137(4) Uiso 1 1 d D U
H83E H 0.3462 -0.0020 1.0227 0.164 Uiso 1 1 calc R U
H83F H 0.3648 0.0428 1.0732 0.164 Uiso 1 1 calc R U
C834 C 0.290(2) -0.036(2) 1.0688(17) 0.138(4) Uiso 1 1 d D U
H83G H 0.3247 -0.0704 1.0868 0.207 Uiso 1 1 calc R U
H83H H 0.2710 -0.0132 1.0920 0.207 Uiso 1 1 calc R U
H83I H 0.2524 -0.0578 1.0416 0.207 Uiso 1 1 calc R U
N11 N 0.0667(14) 0.1861(15) 0.9540(10) 0.100(7) Uiso 1 1 d D .
C11 C 0.0354(15) 0.2243(16) 0.9260(11) 0.085(7) Uiso 1 1 d D .
C12 C -0.0042(15) 0.2744(16) 0.8896(11) 0.083(7) Uiso 1 1 d . .
C22 C 0.0665(19) 1.193(2) 0.6862(14) 0.104(10) Uiso 1 1 d . .
C21 C 0.002(4) 1.159(4) 0.658(2) 0.17(2) Uiso 1 1 d . .
N21 N -0.043(3) 1.136(3) 0.6407(19) 0.170(17) Uiso 1 1 d . .
N31 N 0.065(3) 0.377(4) 0.150(2) 0.228(18) Uiso 1 1 d D .
C31 C 0.018(3) 0.387(5) 0.162(2) 0.228(18) Uiso 1 1 d D .
C32 C -0.048(3) 0.379(5) 0.146(3) 0.228(18) Uiso 1 1 d D .

loop_
_atom_site_aniso_label
_atom_site_aniso_U_11
_atom_site_aniso_U_22
_atom_site_aniso_U_33
_atom_site_aniso_U_23
_atom_site_aniso_U_13
_atom_site_aniso_U_12
W1 0.0370(3) 0.0323(3) 0.0389(3) 0.0043(2) 0.0055(2) 0.0019(2)
W2 0.0327(3) 0.0369(3) 0.0424(3) -0.0016(2) 0.0029(2) -0.0019(2)
W3 0.0420(3) 0.0371(3) 0.0426(3) 0.0071(2) 0.0126(2) 0.0040(2)
W4 0.0372(3) 0.0335(3) 0.0387(3) -0.0002(2) 0.0005(2) -0.0008(2)
W5 0.0368(3) 0.0298(3) 0.0483(3) 0.0018(2) 0.0034(2) -0.0043(2)
W6 0.0373(3) 0.0407(3) 0.0576(4) 0.0042(3) 0.0157(3) -0.0034(2)
W7 0.0410(3) 0.0310(3) 0.0462(3) -0.0001(2) 0.0053(2) 0.0035(2)
W8 0.0345(3) 0.0425(3) 0.0590(4) 0.0009(3) 0.0136(3) 0.0031(2)
W9 0.0582(4) 0.0522(4) 0.0519(4) 0.0003(3) 0.0239(3) 0.0005(3)
W10 0.0515(4) 0.0410(3) 0.0424(3) -0.0063(3) 0.0046(3) -0.0004(3)
W11 0.0363(3) 0.0354(3) 0.0346(3) -0.0011(2) 0.0026(2) 0.0020(2)
W12 0.0352(3) 0.0322(3) 0.0427(3) 0.0050(2) 0.0061(2) -0.0018(2)
W13 0.0367(3) 0.0354(3) 0.0339(3) 0.0027(2) 0.0042(2) 0.0032(2)
W14 0.0487(3) 0.0278(3) 0.0411(3) 0.0014(2) 0.0101(3) -0.0034(2)
W15 0.0427(3) 0.0341(3) 0.0408(3) -0.0048(2) 0.0066(2) -0.0060(2)
W16 0.0331(3) 0.0376(3) 0.0411(3) -0.0006(2) 0.0043(2) -0.0036(2)
W17 0.0437(3) 0.0530(4) 0.0385(3) -0.0075(3) 0.0100(3) -0.0034(3)
W18 0.0415(3) 0.0479(3) 0.0432(3) 0.0006(3) 0.0119(3) -0.0049(3)
W19 0.0345(3) 0.0441(3) 0.0412(3) 0.0009(3) 0.0055(2) 0.0063(2)
W20 0.0498(3) 0.0325(3) 0.0478(3) -0.0025(3) 0.0098(3) 0.0056(3)
Bi1 0.0376(3) 0.0321(2) 0.0378(3) 0.0024(2) 0.0054(2) 0.0023(2)
Bi2 0.0358(3) 0.0331(2) 0.0377(3) 0.0045(2) 0.0061(2) 0.0010(2)
Si1 0.0312(17) 0.0285(17) 0.0364(18) 0.0021(14) 0.0027(14) -0.0027(14)
Si2 0.0297(17) 0.0284(16) 0.0345(17) -0.0007(14) 0.0002(14) -0.0017(13)
O1 0.037(5) 0.040(5) 0.032(5) 0.010(4) 0.002(4) 0.000(4)
O2 0.041(5) 0.036(5) 0.040(5) 0.002(4) 0.004(4) -0.004(4)
O3 0.049(6) 0.033(5) 0.038(5) 0.009(4) 0.007(5) 0.005(4)
O4 0.036(5) 0.041(6) 0.045(6) -0.010(5) 0.003(4) -0.003(4)
O5 0.055(7) 0.049(7) 0.044(6) 0.001(5) 0.014(5) 0.001(5)
O6 0.053(7) 0.041(6) 0.071(8) 0.001(6) 0.013(6) 0.005(5)
O7 0.054(7) 0.059(8) 0.058(7) 0.007(6) 0.029(6) 0.004(6)
O8 0.048(7) 0.046(7) 0.055(7) -0.003(5) 0.008(5) 0.005(5)
O9 0.047(6) 0.043(6) 0.038(5) 0.007(5) 0.004(5) 0.004(5)
O10 0.052(7) 0.043(6) 0.037(5) 0.005(5) 0.000(5) 0.014(5)
O11 0.037(5) 0.037(5) 0.045(6) 0.006(4) 0.007(4) 0.007(4)
O12 0.034(5) 0.037(5) 0.057(7) 0.001(5) 0.008(5) 0.003(4)
O13 0.035(5) 0.051(6) 0.048(6) -0.003(5) 0.010(5) -0.008(5)
O14 0.036(5) 0.029(5) 0.042(5) 0.011(4) -0.009(4) -0.001(4)
O15 0.035(5) 0.030(5) 0.042(5) -0.002(4) 0.003(4) -0.003(4)
O16 0.031(4) 0.031(5) 0.030(4) 0.003(4) 0.006(4) -0.003(4)
O17 0.047(6) 0.029(5) 0.082(9) 0.008(6) 0.010(6) -0.008(5)
O18 0.039(6) 0.056(8) 0.079(9) 0.004(7) 0.022(6) 0.002(5)
O19 0.031(5) 0.033(5) 0.038(5) -0.003(4) 0.002(4) 0.005(4)
O20 0.037(6) 0.048(6) 0.057(7) -0.007(6) 0.008(5) 0.000(5)
O21 0.045(6) 0.060(7) 0.043(6) 0.003(5) 0.016(5) 0.014(5)
O22 0.046(6) 0.035(5) 0.047(6) -0.002(5) 0.001(5) 0.004(5)
O23 0.034(5) 0.028(5) 0.048(6) -0.006(4) 0.002(4) -0.004(4)
O24 0.037(5) 0.037(5) 0.043(5) 0.013(4) 0.014(4) 0.005(4)
O25 0.034(5) 0.028(5) 0.063(7) 0.003(5) 0.006(5) 0.002(4)
O26 0.043(6) 0.050(7) 0.063(7) -0.002(6) 0.021(6) -0.007(5)
O27 0.037(6) 0.060(8) 0.072(8) -0.001(6) 0.027(6) -0.002(5)
O28 0.044(6) 0.034(5) 0.052(6) -0.004(5) -0.003(5) -0.004(5)
O29 0.043(6) 0.037(5) 0.054(6) -0.004(5) 0.013(5) 0.005(4)
O30 0.069(8) 0.047(7) 0.047(6) -0.007(5) 0.018(6) 0.012(6)
O31 0.055(7) 0.046(7) 0.046(6) -0.013(5) 0.002(5) 0.007(5)
O32 0.045(6) 0.055(7) 0.061(8) 0.006(6) 0.014(6) 0.005(6)
O33 0.066(8) 0.046(7) 0.045(6) 0.001(5) 0.005(6) 0.010(6)
O34 0.038(6) 0.055(8) 0.074(9) 0.006(6) 0.014(6) 0.006(5)
O35 0.069(9) 0.065(9) 0.063(8) -0.008(7) 0.026(7) 0.012(7)
O36 0.074(9) 0.048(7) 0.043(6) -0.009(5) 0.010(6) 0.002(6)
O37 0.030(5) 0.043(6) 0.048(6) -0.004(5) 0.011(4) 0.001(4)
O38 0.047(6) 0.031(5) 0.045(6) 0.000(4) 0.003(5) -0.003(4)
O39 0.026(4) 0.039(5) 0.031(4) 0.006(4) -0.001(3) -0.003(4)
O40 0.044(6) 0.036(5) 0.045(6) -0.002(4) 0.013(5) -0.008(4)
O41 0.038(5) 0.051(7) 0.046(6) 0.009(5) 0.004(4) 0.005(5)
O42 0.052(7) 0.040(6) 0.051(6) 0.006(5) 0.011(5) 0.001(5)
O43 0.052(7) 0.042(6) 0.050(6) 0.002(5) 0.008(5) 0.011(5)
O44 0.064(8) 0.037(6) 0.049(6) 0.004(5) 0.013(6) -0.001(5)
O45 0.046(6) 0.042(6) 0.032(5) -0.001(4) 0.004(4) 0.005(5)
O46 0.042(6) 0.042(6) 0.043(5) -0.003(5) 0.012(5) 0.004(5)
O47 0.042(6) 0.038(5) 0.048(6) -0.006(5) 0.008(5) -0.005(5)
O48 0.035(5) 0.040(6) 0.044(6) -0.004(5) 0.005(4) -0.002(4)
O49 0.044(6) 0.035(5) 0.034(5) 0.003(4) 0.001(4) 0.002(4)
O50 0.049(6) 0.036(5) 0.052(6) 0.004(5) 0.017(5) -0.007(5)
O51 0.033(5) 0.035(5) 0.044(5) 0.008(4) 0.010(4) 0.005(4)
O52 0.034(5) 0.034(5) 0.028(4) 0.001(4) -0.002(4) -0.003(4)
O53 0.041(6) 0.044(6) 0.044(6) -0.002(5) 0.012(5) -0.007(5)
O54 0.037(5) 0.041(6) 0.048(6) -0.001(5) 0.011(5) -0.007(4)
O55 0.047(6) 0.040(6) 0.044(6) 0.004(5) 0.015(5) 0.005(5)
O56 0.065(8) 0.042(6) 0.035(5) -0.001(5) 0.009(5) 0.005(5)
O57 0.073(8) 0.041(6) 0.037(6) -0.010(5) 0.010(5) -0.009(6)
O58 0.043(6) 0.061(8) 0.050(6) 0.010(6) 0.014(5) 0.000(6)
O59 0.026(4) 0.034(5) 0.045(5) 0.007(4) -0.001(4) 0.000(4)
O60 0.040(5) 0.040(5) 0.034(5) 0.001(4) 0.009(4) 0.004(4)
O61 0.047(6) 0.035(5) 0.038(5) -0.004(4) 0.003(4) 0.000(5)
O62 0.041(6) 0.050(7) 0.052(6) -0.007(5) 0.008(5) -0.013(5)
O63 0.032(5) 0.047(6) 0.041(5) 0.006(5) 0.000(4) 0.006(4)
O64 0.054(7) 0.034(5) 0.047(6) 0.004(5) 0.012(5) 0.001(5)
O65 0.039(6) 0.044(6) 0.043(6) -0.004(5) 0.003(5) 0.005(5)
O66 0.045(6) 0.041(6) 0.045(6) 0.004(5) 0.006(5) 0.009(5)
O67 0.030(5) 0.057(7) 0.038(5) -0.003(5) -0.002(4) 0.008(5)
O68 0.048(6) 0.042(6) 0.050(6) -0.006(5) 0.012(5) 0.013(5)
O69 0.050(7) 0.070(8) 0.043(6) -0.011(6) 0.015(5) -0.004(6)
O70 0.058(7) 0.063(8) 0.060(8) -0.011(7) 0.026(6) -0.013(6)
O71 0.058(7) 0.056(8) 0.052(7) -0.008(6) 0.014(6) 0.012(6)
O72 0.055(7) 0.044(7) 0.065(8) -0.014(6) 0.012(6) 0.001(5)
O73 0.051(7) 0.050(7) 0.063(8) 0.021(6) -0.006(6) -0.009(6)
C1 0.079(16) 0.073(15) 0.070(14) -0.021(12) -0.014(12) 0.008(13)
C2 0.064(11) 0.041(9) 0.066(11) -0.005(8) 0.017(9) -0.008(8)
C3 0.10(2) 0.066(16) 0.14(3) -0.006(18) 0.05(2) -0.005(15)

loop_
_atom_type_symbol
_atom_type_description
_atom_type_scat_dispersion_real
_atom_type_scat_dispersion_imag
_atom_type_scat_source
C C 0.0033 0.0016 'International Tables Vol C Tables 4.2.6.8 and 6.1.1.4'
N N 0.0061 0.0033 'International Tables Vol C Tables 4.2.6.8 and 6.1.1.4'
O O 0.0106 0.0060 'International Tables Vol C Tables 4.2.6.8 and 6.1.1.4'
Si Si 0.0817 0.0704 'International Tables Vol C Tables 4.2.6.8 and 6.1.1.4'
W W -0.8490 6.8722 'International Tables Vol C Tables 4.2.6.8 and 6.1.1.4'
Bi Bi -4.1077 10.2566 'International Tables Vol C Tables 4.2.6.8 and 6.1.1.4'
H H 0.0000 0.0000 'International Tables Vol C Tables 4.2.6.8 and 6.1.1.4'

loop_
_geom_angle_atom_site_label_1
_geom_angle_atom_site_label_2
_geom_angle_atom_site_label_3
_geom_angle
O5 W1 O1 98.7(5)
O5 W1 O9 100.7(6)
O1 W1 O9 89.4(5)
O5 W1 O19 100.7(5)
O1 W1 O19 160.1(4)
O9 W1 O19 91.2(5)
O5 W1 O11 103.4(6)
O1 W1 O11 86.1(5)
O9 W1 O11 155.8(5)
O19 W1 O11 85.3(4)
O5 W1 O15 173.2(5)
O1 W1 O15 78.3(4)
O9 W1 O15 73.3(4)
O19 W1 O15 82.8(4)
O11 W1 O15 82.5(4)
O5 W1 Bi1 129.6(4)
O1 W1 Bi1 30.8(3)
O9 W1 Bi1 84.8(3)
O19 W1 Bi1 129.4(3)
O11 W1 Bi1 79.1(3)
O15 W1 Bi1 47.8(3)
O6 W2 O2 100.4(6)
O6 W2 O9 100.2(6)
O2 W2 O9 93.0(5)
O6 W2 O20 98.9(6)
O2 W2 O20 160.4(5)
O9 W2 O20 86.7(5)
O6 W2 O12 98.9(6)
O2 W2 O12 90.3(5)
O9 W2 O12 159.7(5)
O20 W2 O12 83.7(5)
O6 W2 O15 175.8(6)
O2 W2 O15 79.8(4)
O9 W2 O15 75.6(4)
O20 W2 O15 81.1(4)
O12 W2 O15 85.3(4)
O7 W3 O3 97.4(6)
O7 W3 O13 99.0(6)
O3 W3 O13 91.8(5)
O7 W3 O10 101.0(6)
O3 W3 O10 92.4(5)
O13 W3 O10 158.9(5)
O7 W3 O21 92.1(6)
O3 W3 O21 170.4(5)
O13 W3 O21 88.3(5)
O10 W3 O21 84.2(5)
O7 W3 O16 171.3(5)
O3 W3 O16 90.1(4)
O13 W3 O16 85.1(4)
O10 W3 O16 74.2(4)
O21 W3 O16 80.4(4)
O8 W4 O4 102.9(6)
O8 W4 O14 102.3(6)
O4 W4 O14 95.2(5)
O8 W4 O10 97.7(6)
O4 W4 O10 93.9(5)
O14 W4 O10 155.5(5)
O8 W4 O22 91.9(5)
O4 W4 O22 164.2(5)
O14 W4 O22 86.8(5)
O10 W4 O22 78.5(5)
O8 W4 O16 167.5(5)
O4 W4 O16 86.5(4)
O14 W4 O16 84.7(4)
O10 W4 O16 73.2(4)
O22 W4 O16 78.0(4)
O17 W5 O11 100.6(6)
O17 W5 O25 103.0(5)
O11 W5 O25 85.5(5)
O17 W5 O14 102.3(5)
O11 W5 O14 94.8(5)
O25 W5 O14 154.2(5)
O17 W5 O28 102.9(6)
O11 W5 O28 155.6(5)
O25 W5 O28 82.7(5)
O14 W5 O28 86.9(5)
O17 W5 O23 175.6(6)
O11 W5 O23 83.0(4)
O25 W5 O23 74.5(4)
O14 W5 O23 79.9(4)
O28 W5 O23 73.3(4)
O18 W6 O26 101.6(6)
O18 W6 O12 100.7(6)
O26 W6 O12 89.5(5)
O18 W6 O27 99.8(6)
O26 W6 O27 85.9(6)
O12 W6 O27 159.5(5)
O18 W6 O13 98.3(6)
O26 W6 O13 159.1(5)
O12 W6 O13 92.9(5)
O27 W6 O13 84.5(5)
O18 W6 O24 175.9(5)
O26 W6 O24 76.4(5)
O12 W6 O24 83.0(5)
O27 W6 O24 76.5(5)
O13 W6 O24 83.3(4)
O33 W7 O25 101.9(6)
O33 W7 O29 100.9(6)
O25 W7 O29 157.1(5)
O33 W7 O19 104.2(5)
O25 W7 O19 85.1(5)
O29 W7 O19 87.6(5)
O33 W7 O31 101.5(6)
O25 W7 O31 88.8(6)
O29 W7 O31 88.5(6)
O19 W7 O31 154.3(5)
O33 W7 O23 173.0(5)
O25 W7 O23 75.0(4)
O29 W7 O23 82.6(4)
O19 W7 O23 81.9(4)
O31 W7 O23 72.5(5)
O34 W8 O20 104.7(6)
O34 W8 O29 102.9(6)
O20 W8 O29 94.0(5)
O34 W8 O32 101.5(6)
O20 W8 O32 151.6(5)
O29 W8 O32 90.6(6)
O34 W8 O26 97.7(6)
O20 W8 O26 83.3(6)
O29 W8 O26 159.2(5)
O32 W8 O26 82.6(6)
O34 W8 O24 168.6(5)
O20 W8 O24 81.6(5)
O29 W8 O24 85.9(4)
O32 W8 O24 70.8(5)
O26 W8 O24 73.3(5)
O35 W9 O32 105.5(7)
O35 W9 O30 100.3(7)
O32 W9 O30 93.4(6)
O35 W9 O27 98.2(7)
O32 W9 O27 88.8(6)
O30 W9 O27 160.0(5)
O35 W9 O21 101.4(6)
O32 W9 O21 152.7(6)
O30 W9 O21 86.5(6)
O27 W9 O21 82.6(5)
O35 W9 O24 172.9(6)
O32 W9 O24 72.8(5)
O30 W9 O24 86.7(5)
O27 W9 O24 75.0(5)
O21 W9 O24 79.9(4)
O36 W10 O28 102.4(6)
O36 W10 O31 104.3(6)
O28 W10 O31 92.5(6)
O36 W10 O30 98.8(7)
O28 W10 O30 157.9(5)
O31 W10 O30 88.0(6)
O36 W10 O22 102.4(6)
O28 W10 O22 85.6(5)
O31 W10 O22 153.1(5)
O30 W10 O22 84.0(5)
O36 W10 O23 176.8(6)
O28 W10 O23 75.0(4)
O31 W10 O23 74.1(4)
O30 W10 O23 83.9(5)
O22 W10 O23 79.4(4)
O41 W11 O37 102.6(5)
O41 W11 O45 101.0(5)
O37 W11 O45 94.2(5)
O41 W11 O47 100.0(5)
O37 W11 O47 92.2(5)
O45 W11 O47 156.1(5)
O41 W11 O53 90.0(5)
O37 W11 O53 167.3(5)
O45 W11 O53 84.2(5)
O47 W11 O53 84.4(5)
O41 W11 O51 168.6(5)
O37 W11 O51 88.3(4)
O45 W11 O51 74.9(4)
O47 W11 O51 82.3(4)
O53 W11 O51 79.1(4)
O42 W12 O38 107.5(6)
O42 W12 O48 100.6(5)
O38 W12 O48 97.7(5)
O42 W12 O45 99.5(6)
O38 W12 O45 94.0(5)
O48 W12 O45 152.4(5)
O42 W12 O54 89.0(5)
O38 W12 O54 162.7(5)
O48 W12 O54 84.2(5)
O45 W12 O54 77.5(4)
O42 W12 O51 164.6(5)
O38 W12 O51 86.7(5)
O48 W12 O51 83.0(4)
O45 W12 O51 72.8(4)
O54 W12 O51 76.4(4)
O43 W13 O39 100.1(5)
O43 W13 O49 104.3(5)
O39 W13 O49 90.5(5)
O43 W13 O55 97.6(5)
O39 W13 O55 162.3(4)
O49 W13 O55 84.8(5)
O43 W13 O46 97.3(6)
O39 W13 O46 91.1(5)
O49 W13 O46 157.7(5)
O55 W13 O46 87.0(5)
O43 W13 O52 170.8(5)
O39 W13 O52 80.8(4)
O49 W13 O52 84.8(4)
O55 W13 O52 81.8(4)
O46 W13 O52 73.5(4)
O43 W13 Bi2 131.9(4)
O39 W13 Bi2 31.8(3)
O49 W13 Bi2 81.9(3)
O55 W13 Bi2 130.5(3)
O46 W13 Bi2 87.8(3)
O52 W13 Bi2 49.7(3)
O44 W14 O40 99.4(5)
O44 W14 O46 97.1(5)
O40 W14 O46 96.5(5)
O44 W14 O50 99.7(5)
O40 W14 O50 92.4(5)
O46 W14 O50 159.5(5)
O44 W14 O56 97.8(6)
O40 W14 O56 162.6(5)
O46 W14 O56 83.9(5)
O50 W14 O56 82.2(5)
O44 W14 O52 172.5(5)
O40 W14 O52 81.0(4)
O46 W14 O52 75.5(4)
O50 W14 O52 87.7(4)
O56 W14 O52 82.3(5)
O57 W15 O47 102.2(6)
O57 W15 O50 101.5(5)
O47 W15 O50 96.4(5)
O57 W15 O61 99.5(5)
O47 W15 O61 86.6(5)
O50 W15 O61 157.6(5)
O57 W15 O64 98.2(6)
O47 W15 O64 158.5(5)
O50 W15 O64 86.2(5)
O61 W15 O64 83.2(5)
O57 W15 O60 172.7(5)
O47 W15 O60 83.1(4)
O50 W15 O60 82.7(4)
O61 W15 O60 75.6(4)
O64 W15 O60 76.0(5)
O58 W16 O48 105.5(6)
O58 W16 O49 103.2(5)
O48 W16 O49 95.3(5)
O58 W16 O62 100.6(5)
O48 W16 O62 86.9(5)
O49 W16 O62 154.5(5)
O58 W16 O63 100.9(6)
O48 W16 O63 152.9(5)
O49 W16 O63 84.5(5)
O62 W16 O63 82.3(5)
O58 W16 O59 171.8(5)
O48 W16 O59 79.8(4)
O49 W16 O59 82.3(4)
O62 W16 O59 73.1(4)
O63 W16 O59 73.3(4)
O69 W17 O65 99.3(6)
O69 W17 O53 105.4(6)
O65 W17 O53 87.1(5)
O69 W17 O61 98.9(6)
O65 W17 O61 161.7(5)
O53 W17 O61 86.2(5)
O69 W17 O68 99.4(6)
O65 W17 O68 90.3(5)
O53 W17 O68 155.2(5)
O61 W17 O68 88.6(5)
O69 W17 O60 170.5(6)
O65 W17 O60 86.9(5)
O53 W17 O60 81.9(4)
O61 W17 O60 75.3(4)
O68 W17 O60 73.3(4)
O70 W18 O62 102.7(6)
O70 W18 O54 105.2(6)
O62 W18 O54 87.7(5)
O70 W18 O65 97.6(6)
O62 W18 O65 159.7(5)
O54 W18 O65 86.3(5)
O70 W18 O67 100.5(6)
O62 W18 O67 89.9(5)
O54 W18 O67 154.1(5)
O65 W18 O67 87.0(5)
O70 W18 O59 173.0(6)
O62 W18 O59 75.2(5)
O54 W18 O59 81.5(4)
O65 W18 O59 84.8(5)
O67 W18 O59 73.0(4)
O71 W19 O63 100.6(6)
O71 W19 O67 100.2(6)
O63 W19 O67 88.7(5)
O71 W19 O55 101.6(6)
O63 W19 O55 86.0(5)
O67 W19 O55 158.1(5)
O71 W19 O66 97.4(6)
O63 W19 O66 161.9(5)
O67 W19 O66 90.7(5)
O55 W19 O66 87.9(5)
O71 W19 O59 175.1(6)
O63 W19 O59 77.1(4)
O67 W19 O59 75.6(4)
O55 W19 O59 82.6(4)
O66 W19 O59 85.2(4)
O72 W20 O56 102.1(6)
O72 W20 O66 98.9(6)
O56 W20 O66 93.6(6)
O72 W20 O68 98.2(6)
O56 W20 O68 158.9(5)
O66 W20 O68 89.1(5)
O72 W20 O64 97.4(6)
O56 W20 O64 85.4(6)
O66 W20 O64 163.5(5)
O68 W20 O64 86.1(5)
O72 W20 O60 170.7(5)
O56 W20 O60 84.5(5)
O66 W20 O60 87.2(4)
O68 W20 O60 74.8(4)
O64 W20 O60 76.4(4)
O1 Bi1 O37 94.4(5)
O1 Bi1 O2 82.0(4)
O37 Bi1 O2 81.3(4)
O1 Bi1 O38 84.7(4)
O37 Bi1 O38 79.4(4)
O2 Bi1 O38 155.6(4)
O1 Bi1 O15 72.0(4)
O37 Bi1 O15 146.8(4)
O2 Bi1 O15 67.2(4)
O38 Bi1 O15 127.3(4)
O1 Bi1 W1 28.8(3)
O37 Bi1 W1 120.5(3)
O2 Bi1 W1 76.3(3)
O38 Bi1 W1 101.0(3)
O15 Bi1 W1 43.5(2)
O1 Bi1 Bi2 157.3(3)
O37 Bi1 Bi2 91.1(3)
O2 Bi1 Bi2 120.6(3)
O38 Bi1 Bi2 74.7(3)
O15 Bi1 Bi2 113.2(2)
W1 Bi1 Bi2 147.18(2)
O39 Bi2 O3 92.0(4)
O39 Bi2 O40 80.1(4)
O3 Bi2 O40 81.0(4)
O39 Bi2 O4 84.1(4)
O3 Bi2 O4 81.9(4)
O40 Bi2 O4 156.1(4)
O39 Bi2 O52 68.9(4)
O3 Bi2 O52 143.2(4)
O40 Bi2 O52 65.3(4)
O4 Bi2 O52 124.6(3)
O39 Bi2 O73 152.6(4)
O3 Bi2 O73 76.7(5)
O40 Bi2 O73 73.6(4)
O4 Bi2 O73 118.1(4)
O52 Bi2 O73 105.6(4)
O39 Bi2 W13 27.2(3)
O3 Bi2 W13 117.0(3)
O40 Bi2 W13 75.4(3)
O4 Bi2 W13 97.9(3)
O52 Bi2 W13 42.3(2)
O73 Bi2 W13 143.4(3)
O39 Bi2 Bi1 158.0(3)
O3 Bi2 Bi1 95.5(3)
O40 Bi2 Bi1 121.5(3)
O4 Bi2 Bi1 76.6(3)
O52 Bi2 Bi1 114.1(2)
O73 Bi2 Bi1 49.4(3)
W13 Bi2 Bi1 146.17(2)
O16 Si1 O15 111.9(6)
O16 Si1 O23 112.5(5)
O15 Si1 O23 106.4(6)
O16 Si1 O24 109.0(5)
O15 Si1 O24 108.8(6)
O23 Si1 O24 108.0(6)
O51 Si2 O52 109.6(6)
O51 Si2 O60 109.9(6)
O52 Si2 O60 109.4(6)
O51 Si2 O59 111.3(6)
O52 Si2 O59 106.4(6)
O60 Si2 O59 110.1(6)
W1 O1 Bi1 120.4(5)
W2 O2 Bi1 118.7(5)
W3 O3 Bi2 143.8(6)
W4 O4 Bi2 140.1(6)
W2 O9 W1 119.1(5)
W3 O10 W4 116.9(6)
W5 O11 W1 146.5(6)
W6 O12 W2 144.5(7)
W3 O13 W6 143.8(7)
W4 O14 W5 148.6(7)
Si1 O15 W2 126.9(6)
Si1 O15 W1 128.6(6)
W2 O15 W1 91.6(4)
Si1 O15 Bi1 116.5(5)
W2 O15 Bi1 94.2(4)
W1 O15 Bi1 88.7(4)
Si1 O16 W3 128.3(5)
Si1 O16 W4 125.0(5)
W3 O16 W4 94.0(3)
W1 O19 W7 147.1(5)
W8 O20 W2 149.9(8)
W9 O21 W3 143.7(7)
W10 O22 W4 140.2(7)
Si1 O23 W10 125.0(6)
Si1 O23 W5 123.3(6)
W10 O23 W5 90.4(3)
Si1 O23 W7 127.1(6)
W10 O23 W7 90.7(4)
W5 O23 W7 89.2(4)
Si1 O24 W6 124.3(6)
Si1 O24 W9 123.9(6)
W6 O24 W9 91.8(4)
Si1 O24 W8 122.9(5)
W6 O24 W8 91.5(4)
W9 O24 W8 93.3(4)
W7 O25 W5 120.9(6)
W6 O26 W8 118.1(6)
W6 O27 W9 116.6(7)
W10 O28 W5 121.2(6)
W8 O29 W7 157.6(7)
W9 O30 W10 157.3(7)
W10 O31 W7 121.3(6)
W9 O32 W8 123.1(7)
W11 O37 Bi1 147.5(6)
W12 O38 Bi1 142.9(6)
W13 O39 Bi2 121.1(5)
W14 O40 Bi2 120.1(5)
W11 O45 W12 118.2(6)
W14 O46 W13 116.5(6)
W15 O47 W11 148.4(7)
W16 O48 W12 152.2(7)
W16 O49 W13 148.6(7)
W15 O50 W14 147.9(7)
Si2 O51 W12 127.1(6)
Si2 O51 W11 128.5(6)
W12 O51 W11 91.8(4)
Si2 O52 W14 126.7(5)
Si2 O52 W13 128.3(6)
W14 O52 W13 93.0(4)
Si2 O52 Bi2 116.7(5)
W14 O52 Bi2 93.4(4)
W13 O52 Bi2 88.0(3)
W17 O53 W11 142.9(6)
W18 O54 W12 139.6(6)
W19 O55 W13 145.2(6)
W20 O56 W14 145.1(7)
Si2 O59 W19 125.7(6)
Si2 O59 W18 123.0(6)
W19 O59 W18 93.0(4)
Si2 O59 W16 124.2(6)
W19 O59 W16 90.6(3)
W18 O59 W16 90.4(4)
Si2 O60 W20 122.9(6)
Si2 O60 W15 124.3(6)
W20 O60 W15 92.1(4)
Si2 O60 W17 123.0(6)
W20 O60 W17 94.2(4)
W15 O60 W17 91.5(4)
W17 O61 W15 117.5(5)
W18 O62 W16 121.2(6)
W19 O63 W16 118.5(5)
W15 O64 W20 114.9(6)
W17 O65 W18 153.9(7)
W20 O66 W19 155.0(7)
W19 O67 W18 117.7(6)
W20 O68 W17 117.5(6)
C2 O73 Bi2 143.8(13)
C2 C1 H1A 109.5
C2 C1 H1B 109.5
H1A C1 H1B 109.5
C2 C1 H1C 109.5
H1A C1 H1C 109.5
H1B C1 H1C 109.5
O73 C2 C1 120(2)
O73 C2 C3 112(2)
C1 C2 C3 129(2)
C2 C3 H3A 109.5
C2 C3 H3B 109.5
H3A C3 H3B 109.5
C2 C3 H3C 109.5
H3A C3 H3C 109.5
H3B C3 H3C 109.5
C121 N101 C101 109(2)
C121 N101 C131 110(2)
C101 N101 C131 110(2)
C121 N101 C111 115(2)
C101 N101 C111 106(2)
C131 N101 C111 107(2)
N101 C101 C102 117(3)
N101 C101 H10A 108.1
C102 C101 H10A 108.1
N101 C101 H10B 108.1
C102 C101 H10B 108.1
H10A C101 H10B 107.3
C101 C102 C103 115(3)
C101 C102 H10C 108.6
C103 C102 H10C 108.6
C101 C102 H10D 108.6
C103 C102 H10D 108.6
H10C C102 H10D 107.6
C104 C103 C102 94(2)
C104 C103 H10E 112.8
C102 C103 H10E 112.8
C104 C103 H10F 112.8
C102 C103 H10F 112.8
H10E C103 H10F 110.3
C103 C104 H10G 109.5
C103 C104 H10H 109.5
H10G C104 H10H 109.5
C103 C104 H10I 109.5
H10G C104 H10I 109.5
H10H C104 H10I 109.5
C112 C111 N101 112(2)
C112 C111 H11A 109.2
N101 C111 H11A 109.2
C112 C111 H11B 109.2
N101 C111 H11B 109.2
H11A C111 H11B 107.9
C113 C112 C111 111(3)
C113 C112 H11C 109.4
C111 C112 H11C 109.4
C113 C112 H11D 109.4
C111 C112 H11D 109.4
H11C C112 H11D 108.0
C112 C113 C114 112(3)
C112 C113 H11E 109.1
C114 C113 H11E 109.1
C112 C113 H11F 109.1
C114 C113 H11F 109.1
H11E C113 H11F 107.9
C113 C114 H11G 109.5
C113 C114 H11H 109.5
H11G C114 H11H 109.5
C113 C114 H11I 109.5
H11G C114 H11I 109.5
H11H C114 H11I 109.5
C122 C121 N101 116(3)
C122 C121 H12A 108.4
N101 C121 H12A 108.4
C122 C121 H12B 108.4
N101 C121 H12B 108.4
H12A C121 H12B 107.5
C121 C122 C123 117(3)
C121 C122 H12C 108.0
C123 C122 H12C 108.0
C121 C122 H12D 108.0
C123 C122 H12D 108.0
H12C C122 H12D 107.3
C122 C123 C124 100(2)
C122 C123 H12E 111.8
C124 C123 H12E 111.8
C122 C123 H12F 111.8
C124 C123 H12F 111.8
H12E C123 H12F 109.5
C123 C124 H12G 109.5
C123 C124 H12H 109.5
H12G C124 H12H 109.5
C123 C124 H12I 109.5
H12G C124 H12I 109.5
H12H C124 H12I 109.5
C132 C131 N101 115(2)
C132 C131 H13A 108.4
N101 C131 H13A 108.4
C132 C131 H13B 108.4
N101 C131 H13B 108.4
H13A C131 H13B 107.5
C131 C132 C133 111(3)
C131 C132 H13C 109.3
C133 C132 H13C 109.3
C131 C132 H13D 109.3
C133 C132 H13D 109.3
H13C C132 H13D 108.0
C134 C133 C132 114(3)
C134 C133 H13E 108.7
C132 C133 H13E 108.7
C134 C133 H13F 108.7
C132 C133 H13F 108.7
H13E C133 H13F 107.6
C133 C134 H13G 109.5
C133 C134 H13H 109.5
H13G C134 H13H 109.5
C133 C134 H13I 109.5
H13G C134 H13I 109.5
H13H C134 H13I 109.5
C211 N201 C221 115(3)
C211 N201 C201 107(3)
C221 N201 C201 110(3)
C211 N201 C231 113(3)
C221 N201 C231 103(3)
C201 N201 C231 109(3)
C202 C201 N201 116(3)
C202 C201 H20A 108.3
N201 C201 H20A 108.3
C202 C201 H20B 108.3
N201 C201 H20B 108.3
H20A C201 H20B 107.4
C203 C202 C201 114(3)
C203 C202 H20C 108.7
C201 C202 H20C 108.7
C203 C202 H20D 108.7
C201 C202 H20D 108.7
H20C C202 H20D 107.6
C202 C203 C204 120(3)
C202 C203 H20E 107.3
C204 C203 H20E 107.3
C202 C203 H20F 107.3
C204 C203 H20F 107.3
H20E C203 H20F 106.9
C203 C204 H20G 109.5
C203 C204 H20H 109.5
H20G C204 H20H 109.5
C203 C204 H20I 109.5
H20G C204 H20I 109.5
H20H C204 H20I 109.5
N201 C211 C212 117(3)
N201 C211 H21A 108.1
C212 C211 H21A 108.1
N201 C211 H21B 108.1
C212 C211 H21B 108.1
H21A C211 H21B 107.3
C213 C212 C211 110(3)
C213 C212 H21C 109.6
C211 C212 H21C 109.6
C213 C212 H21D 109.6
C211 C212 H21D 109.6
H21C C212 H21D 108.1
C214 C213 C212 115(4)
C214 C213 H21E 108.4
C212 C213 H21E 108.4
C214 C213 H21F 108.4
C212 C213 H21F 108.4
H21E C213 H21F 107.5
C213 C214 H21G 109.5
C213 C214 H21H 109.5
H21G C214 H21H 109.5
C213 C214 H21I 109.5
H21G C214 H21I 109.5
H21H C214 H21I 109.5
N201 C221 C222 111(3)
N201 C221 H22A 109.4
C222 C221 H22A 109.4
N201 C221 H22B 109.4
C222 C221 H22B 109.4
H22A C221 H22B 108.0
C223 C222 C221 114(3)
C223 C222 H22C 108.8
C221 C222 H22C 108.8
C223 C222 H22D 108.8
C221 C222 H22D 108.8
H22C C222 H22D 107.7
C222 C223 C224 97(3)
C222 C223 H22E 112.4
C224 C223 H22E 112.4
C222 C223 H22F 112.4
C224 C223 H22F 112.4
H22E C223 H22F 110.0
C223 C224 H22G 109.5
C223 C224 H22H 109.5
H22G C224 H22H 109.5
C223 C224 H22I 109.5
H22G C224 H22I 109.5
H22H C224 H22I 109.5
C232 C231 N201 114(3)
C232 C231 H23A 108.8
N201 C231 H23A 108.8
C232 C231 H23B 108.8
N201 C231 H23B 108.8
H23A C231 H23B 107.7
C233 C232 C231 116(3)
C233 C232 H23C 108.4
C231 C232 H23C 108.4
C233 C232 H23D 108.4
C231 C232 H23D 108.4
H23C C232 H23D 107.4
C232 C233 C234 103(3)
C232 C233 H23E 111.2
C234 C233 H23E 111.2
C232 C233 H23F 111.3
C234 C233 H23F 111.3
H23E C233 H23F 109.2
C233 C234 H23G 109.5
C233 C234 H23H 109.5
H23G C234 H23H 109.5
C233 C234 H23I 109.5
H23G C234 H23I 109.5
H23H C234 H23I 109.5
C301 N301 C321 111(4)
C301 N301 C311 106(4)
C321 N301 C311 117(4)
C301 N301 C331 111(4)
C321 N301 C331 107(3)
C311 N301 C331 105(3)
N301 C301 C302 123(4)
N301 C301 H30A 106.6
C302 C301 H30A 106.6
N301 C301 H30B 106.6
C302 C301 H30B 106.6
H30A C301 H30B 106.5
C301 C302 C303 110(4)
C301 C302 H30C 109.8
C303 C302 H30C 109.8
C301 C302 H30D 109.8
C303 C302 H30D 109.8
H30C C302 H30D 108.2
C302 C303 C304 126(4)
C302 C303 H30E 105.7
C304 C303 H30E 105.7
C302 C303 H30F 105.7
C304 C303 H30F 105.7
H30E C303 H30F 106.2
C303 C304 H30G 109.5
C303 C304 H30H 109.5
H30G C304 H30H 109.5
C303 C304 H30I 109.5
H30G C304 H30I 109.5
H30H C304 H30I 109.5
C312 C311 N301 114(4)
C312 C311 H31A 108.8
N301 C311 H31A 108.8
C312 C311 H31B 108.8
N301 C311 H31B 108.8
H31A C311 H31B 107.7
C311 C312 C313 110(3)
C311 C312 H31C 109.8
C313 C312 H31C 109.8
C311 C312 H31D 109.8
C313 C312 H31D 109.8
H31C C312 H31D 108.2
C314 C313 C312 110(4)
C314 C313 H31E 109.6
C312 C313 H31E 109.6
C314 C313 H31F 109.6
C312 C313 H31F 109.6
H31E C313 H31F 108.1
C313 C314 H31G 109.5
C313 C314 H31H 109.5
H31G C314 H31H 109.5
C313 C314 H31I 109.5
H31G C314 H31I 109.5
H31H C314 H31I 109.5
N301 C321 C322 122(4)
N301 C321 H32A 106.8
C322 C321 H32A 106.8
N301 C321 H32B 106.8
C322 C321 H32B 106.8
H32A C321 H32B 106.6
C323 C322 C321 114(4)
C323 C322 H32C 108.7
C321 C322 H32C 108.7
C323 C322 H32D 108.7
C321 C322 H32D 108.7
H32C C322 H32D 107.6
C324 C323 C322 117(4)
C324 C323 H32E 108.1
C322 C323 H32E 108.1
C324 C323 H32F 108.1
C322 C323 H32F 108.1
H32E C323 H32F 107.3
C323 C324 H32G 109.5
C323 C324 H32H 109.5
H32G C324 H32H 109.5
C323 C324 H32I 109.5
H32G C324 H32I 109.5
H32H C324 H32I 109.5
C332 C331 N301 108(3)
C332 C331 H33A 110.0
N301 C331 H33A 110.0
C332 C331 H33B 110.0
N301 C331 H33B 110.0
H33A C331 H33B 108.4
C333 C332 C331 104(3)
C333 C332 H33C 110.9
C331 C332 H33C 110.9
C333 C332 H33D 110.9
C331 C332 H33D 110.9
H33C C332 H33D 108.9
C334 C333 C332 104(2)
C334 C333 H33E 111.0
C332 C333 H33E 111.0
C334 C333 H33F 111.0
C332 C333 H33F 111.0
H33E C333 H33F 109.0
C333 C334 H33G 109.5
C333 C334 H33H 109.5
H33G C334 H33H 109.5
C333 C334 H33I 109.5
H33G C334 H33I 109.5
H33H C334 H33I 109.5
C411 N401 C401 110(4)
C411 N401 C431 113(4)
C401 N401 C431 105(4)
C411 N401 C421 119(4)
C401 N401 C421 106(3)
C431 N401 C421 102(3)
C402 C401 N401 121(5)
C402 C401 H40A 107.1
N401 C401 H40A 107.1
C402 C401 H40B 107.1
N401 C401 H40B 107.1
H40A C401 H40B 106.8
C401 C402 C403 104(4)
C401 C402 H40C 111.0
C403 C402 H40C 111.0
C401 C402 H40D 111.0
C403 C402 H40D 111.0
H40C C402 H40D 109.0
C402 C403 C404 107(4)
C402 C403 H40E 110.4
C404 C403 H40E 110.4
C402 C403 H40F 110.4
C404 C403 H40F 110.4
H40E C403 H40F 108.6
C403 C404 H40G 109.5
C403 C404 H40H 109.5
H40G C404 H40H 109.5
C403 C404 H40I 109.5
H40G C404 H40I 109.5
H40H C404 H40I 109.5
N401 C411 C412 114(4)
N401 C411 H41A 108.8
C412 C411 H41A 108.8
N401 C411 H41B 108.8
C412 C411 H41B 108.8
H41A C411 H41B 107.7
C411 C412 C413 130(4)
C411 C412 H41C 104.7
C413 C412 H41C 104.7
C411 C412 H41D 104.7
C413 C412 H41D 104.7
H41C C412 H41D 105.7
C412 C413 C414 105(3)
C412 C413 H41E 110.8
C414 C413 H41E 110.8
C412 C413 H41F 110.8
C414 C413 H41F 110.8
H41E C413 H41F 108.9
C413 C414 H41G 109.5
C413 C414 H41H 109.5
H41G C414 H41H 109.5
C413 C414 H41I 109.5
H41G C414 H41I 109.5
H41H C414 H41I 109.5
C422 C421 N401 114(4)
C422 C421 H42A 108.9
N401 C421 H42A 108.9
C422 C421 H42B 108.9
N401 C421 H42B 108.9
H42A C421 H42B 107.7
C423 C422 C421 105(4)
C423 C422 H42C 110.8
C421 C422 H42C 110.8
C423 C422 H42D 110.8
C421 C422 H42D 110.8
H42C C422 H42D 108.9
C424 C423 C422 109(4)
C424 C423 H42E 110.0
C422 C423 H42E 110.0
C424 C423 H42F 110.0
C422 C423 H42F 110.0
H42E C423 H42F 108.3
C423 C424 H42G 109.5
C423 C424 H42H 109.5
H42G C424 H42H 109.5
C423 C424 H42I 109.5
H42G C424 H42I 109.5
H42H C424 H42I 109.5
N401 C431 C432 116(4)
N401 C431 H43A 108.4
C432 C431 H43A 108.4
N401 C431 H43B 108.4
C432 C431 H43B 108.4
H43A C431 H43B 107.4
C433 C432 C431 106(4)
C433 C432 H43C 110.5
C431 C432 H43C 110.5
C433 C432 H43D 110.5
C431 C432 H43D 110.5
H43C C432 H43D 108.7
C434 C433 C432 111(5)
C434 C433 H43E 109.5
C432 C433 H43E 109.5
C434 C433 H43F 109.5
C432 C433 H43F 109.5
H43E C433 H43F 108.1
C433 C434 H43G 109.5
C433 C434 H43H 109.5
H43G C434 H43H 109.5
C433 C434 H43I 109.5
H43G C434 H43I 109.5
H43H C434 H43I 109.5
C501 N501 C511 106(4)
C501 N501 C531 121(4)
C511 N501 C531 103(3)
C501 N501 C521 113(3)
C511 N501 C521 110(4)
C531 N501 C521 104(3)
N501 C501 C502 108(4)
N501 C501 H50A 110.0
C502 C501 H50A 110.0
N501 C501 H50B 110.0
C502 C501 H50B 110.0
H50A C501 H50B 108.4
C501 C502 C503 108(3)
C501 C502 H50C 110.2
C503 C502 H50C 110.2
C501 C502 H50D 110.2
C503 C502 H50D 110.2
H50C C502 H50D 108.5
C502 C503 C504 104(3)
C502 C503 H50E 111.0
C504 C503 H50E 111.0
C502 C503 H50F 111.0
C504 C503 H50F 111.0
H50E C503 H50F 109.0
C503 C504 H50G 109.5
C503 C504 H50H 109.5
H50G C504 H50H 109.5
C503 C504 H50I 109.5
H50G C504 H50I 109.5
H50H C504 H50I 109.5
C512 C511 N501 116(4)
C512 C511 H51A 108.3
N501 C511 H51A 108.3
C512 C511 H51B 108.3
N501 C511 H51B 108.3
H51A C511 H51B 107.4
C511 C512 C513 117(4)
C511 C512 H51C 107.9
C513 C512 H51C 107.9
C511 C512 H51D 107.9
C513 C512 H51D 107.9
H51C C512 H51D 107.2
C512 C513 C514 118(4)
C512 C513 H51E 107.7
C514 C513 H51E 107.7
C512 C513 H51F 107.7
C514 C513 H51F 107.7
H51E C513 H51F 107.1
C513 C514 H51G 109.5
C513 C514 H51H 109.5
H51G C514 H51H 109.5
C513 C514 H51I 109.5
H51G C514 H51I 109.5
H51H C514 H51I 109.5
C522 C521 N501 115(4)
C522 C521 H52A 108.6
N501 C521 H52A 108.6
C522 C521 H52B 108.6
N501 C521 H52B 108.6
H52A C521 H52B 107.6
C521 C522 C523 117(4)
C521 C522 H52C 108.0
C523 C522 H52C 108.0
C521 C522 H52D 108.0
C523 C522 H52D 108.0
H52C C522 H52D 107.2
C524 C523 C522 125(4)
C524 C523 H52E 106.2
C522 C523 H52E 106.2
C524 C523 H52F 106.2
C522 C523 H52F 106.2
H52E C523 H52F 106.4
C523 C524 H52G 109.5
C523 C524 H52H 109.5
H52G C524 H52H 109.5
C523 C524 H52I 109.5
H52G C524 H52I 109.5
H52H C524 H52I 109.5
N501 C531 C532 114(3)
N501 C531 H53A 108.8
C532 C531 H53A 108.8
N501 C531 H53B 108.8
C532 C531 H53B 108.8
H53A C531 H53B 107.7
C531 C532 C533 137(4)
C531 C532 H53C 103.0
C533 C532 H53C 103.0
C531 C532 H53D 103.0
C533 C532 H53D 103.0
H53C C532 H53D 105.1
C534 C533 C532 108(3)
C534 C533 H53E 110.0
C532 C533 H53E 110.0
C534 C533 H53F 110.0
C532 C533 H53F 110.0
H53E C533 H53F 108.4
C533 C534 H53G 109.5
C533 C534 H53H 109.5
H53G C534 H53H 109.5
C533 C534 H53I 109.5
H53G C534 H53I 109.5
H53H C534 H53I 109.5
C601 N601 C631 117(4)
C601 N601 C621 115(4)
C631 N601 C621 102(4)
C601 N601 C611 109(4)
C631 N601 C611 106(3)
C621 N601 C611 107(3)
N601 C601 C602 108(4)
N601 C601 H60A 110.2
C602 C601 H60A 110.2
N601 C601 H60B 110.2
C602 C601 H60B 110.2
H60A C601 H60B 108.5
C603 C602 C601 109(4)
C603 C602 H60C 109.9
C601 C602 H60C 109.9
C603 C602 H60D 109.9
C601 C602 H60D 109.9
H60C C602 H60D 108.3
C602 C603 C604 110(4)
C602 C603 H60E 109.6
C604 C603 H60E 109.6
C602 C603 H60F 109.6
C604 C603 H60F 109.6
H60E C603 H60F 108.1
C603 C604 H60G 109.5
C603 C604 H60H 109.5
H60G C604 H60H 109.5
C603 C604 H60I 109.5
H60G C604 H60I 109.5
H60H C604 H60I 109.5
C612 C611 N601 107(4)
C612 C611 H61A 110.4
N601 C611 H61A 110.4
C612 C611 H61B 110.4
N601 C611 H61B 110.4
H61A C611 H61B 108.6
C611 C612 C613 102(4)
C611 C612 H61C 111.5
C613 C612 H61C 111.5
C611 C612 H61D 111.5
C613 C612 H61D 111.5
H61C C612 H61D 109.3
C614 C613 C612 129(4)
C614 C613 H61E 105.0
C612 C613 H61E 105.0
C614 C613 H61F 105.0
C612 C613 H61F 105.0
H61E C613 H61F 105.8
C613 C614 H61G 109.5
C613 C614 H61H 109.5
H61G C614 H61H 109.5
C613 C614 H61I 109.5
H61G C614 H61I 109.5
H61H C614 H61I 109.5
C622 C621 N601 112(4)
C622 C621 H62A 109.2
N601 C621 H62A 109.2
C622 C621 H62B 109.2
N601 C621 H62B 109.2
H62A C621 H62B 107.9
C623 C622 C621 105(4)
C623 C622 H62C 110.7
C621 C622 H62C 110.8
C623 C622 H62D 110.8
C621 C622 H62D 110.8
H62C C622 H62D 108.8
C622 C623 C624 123(4)
C622 C623 H62E 106.6
C624 C623 H62E 106.6
C622 C623 H62F 106.6
C624 C623 H62F 106.6
H62E C623 H62F 106.6
C623 C624 H62G 109.5
C623 C624 H62H 109.5
H62G C624 H62H 109.5
C623 C624 H62I 109.5
H62G C624 H62I 109.5
H62H C624 H62I 109.5
N601 C631 C632 120(3)
N601 C631 H63A 107.3
C632 C631 H63A 107.3
N601 C631 H63B 107.3
C632 C631 H63B 107.3
H63A C631 H63B 106.9
C633 C632 C631 107(2)
C633 C632 H63C 110.2
C631 C632 H63C 110.2
C633 C632 H63D 110.2
C631 C632 H63D 110.2
H63C C632 H63D 108.5
C634 C633 C632 111(2)
C634 C633 H63H 109.4
C632 C633 H63H 109.4
C634 C633 H63I 109.4
C632 C633 H63I 109.4
H63H C633 H63I 108.0
C633 C634 H63E 109.5
C633 C634 H63F 109.5
H63E C634 H63F 109.5
C633 C634 H63G 109.5
H63E C634 H63G 109.5
H63F C634 H63G 109.5
C721 N701 C701 110(6)
C721 N701 C731 112(4)
C701 N701 C731 113(6)
C721 N701 C711 114(6)
C701 N701 C711 107(5)
C731 N701 C711 101(5)
N701 C701 C702 111(5)
N701 C701 H70A 109.5
C702 C701 H70A 109.5
N701 C701 H70B 109.5
C702 C701 H70B 109.5
H70A C701 H70B 108.0
C701 C702 C703 102(5)
C701 C702 H70C 111.5
C703 C702 H70C 111.5
C701 C702 H70D 111.5
C703 C702 H70D 111.5
H70C C702 H70D 109.3
C702 C703 C704 108(3)
C702 C703 H70E 110.1
C704 C703 H70E 110.1
C702 C703 H70F 110.1
C704 C703 H70F 110.1
H70E C703 H70F 108.4
C703 C704 H70G 109.5
C703 C704 H70H 109.5
H70G C704 H70H 109.5
C703 C704 H70I 109.5
H70G C704 H70I 109.5
H70H C704 H70I 109.5
C712 C711 N701 122(7)
C712 C711 H71A 106.9
N701 C711 H71A 106.9
C712 C711 H71B 106.9
N701 C711 H71B 106.9
H71A C711 H71B 106.7
C711 C712 C713 111(7)
C711 C712 H71C 109.5
C713 C712 H71C 109.5
C711 C712 H71D 109.5
C713 C712 H71D 109.5
H71C C712 H71D 108.1
C714 C713 C712 105(5)
C714 C713 H71E 110.7
C712 C713 H71E 110.7
C714 C713 H71F 110.7
C712 C713 H71F 110.7
H71E C713 H71F 108.8
C713 C714 H71G 109.5
C713 C714 H71H 109.5
H71G C714 H71H 109.5
C713 C714 H71I 109.5
H71G C714 H71I 109.5
H71H C714 H71I 109.5
N701 C721 C722 120(6)
N701 C721 H72A 107.3
C722 C721 H72A 107.3
N701 C721 H72B 107.3
C722 C721 H72B 107.3
H72A C721 H72B 106.9
C723 C722 C721 125(6)
C723 C722 H72C 106.0
C721 C722 H72C 106.0
C723 C722 H72D 106.0
C721 C722 H72D 106.0
H72C C722 H72D 106.3
C724 C723 C722 119(6)
C724 C723 H72E 107.6
C722 C723 H72E 107.6
C724 C723 H72F 107.6
C722 C723 H72F 107.6
H72E C723 H72F 107.0
C723 C724 H72G 109.5
C723 C724 H72H 109.5
H72G C724 H72H 109.5
C723 C724 H72I 109.5
H72G C724 H72I 109.5
H72H C724 H72I 109.5
N701 C731 C732 124(5)
N701 C731 H73A 106.4
C732 C731 H73A 106.4
N701 C731 H73B 106.4
C732 C731 H73B 106.4
H73A C731 H73B 106.5
C731 C732 C733 108(3)
C731 C732 H73C 110.1
C733 C732 H73C 110.0
C731 C732 H73D 110.1
C733 C732 H73D 110.1
H73C C732 H73D 108.4
C732 C733 C734 109(3)
C732 C733 H73E 109.8
C734 C733 H73E 109.8
C732 C733 H73F 109.8
C734 C733 H73F 109.8
H73E C733 H73F 108.3
C733 C734 H73G 109.5
C733 C734 H73H 109.5
H73G C734 H73H 109.5
C733 C734 H73I 109.5
H73G C734 H73I 109.5
H73H C734 H73I 109.5
C801 N801 C821 143(3)
C801 N801 C811 100(2)
C821 N801 C811 106(2)
C801 N801 C831 113(3)
C821 N801 C831 97(3)
C811 N801 C831 81(2)
C802 C801 N801 117(4)
C802 C801 H80A 108.1
N801 C801 H80A 108.1
C802 C801 H80B 108.1
N801 C801 H80B 108.1
H80A C801 H80B 107.3
C801 C802 C803 118(4)
C801 C802 H80C 107.8
C803 C802 H80C 107.8
C801 C802 H80D 107.8
C803 C802 H80D 107.8
H80C C802 H80D 107.2
C804 C803 C802 116(4)
C804 C803 H80E 108.2
C802 C803 H80E 108.2
C804 C803 H80F 108.2
C802 C803 H80F 108.2
H80E C803 H80F 107.4
C803 C804 H80G 109.5
C803 C804 H80H 109.5
H80G C804 H80H 109.5
C803 C804 H80I 109.5
H80G C804 H80I 109.5
H80H C804 H80I 109.5
C812 C811 N801 109(3)
C812 C811 H81A 110.0
N801 C811 H81A 110.0
C812 C811 H81B 110.0
N801 C811 H81B 110.0
H81A C811 H81B 108.3
C811 C812 C813 106(3)
C811 C812 H81C 110.6
C813 C812 H81C 110.6
C811 C812 H81D 110.6
C813 C812 H81D 110.6
H81C C812 H81D 108.7
C812 C813 C814 125(4)
C812 C813 H81E 106.1
C814 C813 H81E 106.1
C812 C813 H81F 106.1
C814 C813 H81F 106.1
H81E C813 H81F 106.3
C813 C814 H81G 109.5
C813 C814 H81H 109.5
H81G C814 H81H 109.5
C813 C814 H81I 109.5
H81G C814 H81I 109.5
H81H C814 H81I 109.5
C822 C821 N801 114(3)
C822 C821 H82A 108.7
N801 C821 H82A 108.7
C822 C821 H82B 108.7
N801 C821 H82B 108.7
H82A C821 H82B 107.6
C823 C822 C821 111(3)
C823 C822 H82C 109.5
C821 C822 H82C 109.5
C823 C822 H82D 109.5
C821 C822 H82D 109.5
H82C C822 H82D 108.1
C822 C823 C824 114(4)
C822 C823 H82E 108.8
C824 C823 H82E 108.8
C822 C823 H82F 108.8
C824 C823 H82F 108.8
H82E C823 H82F 107.7
C823 C824 H82G 109.5
C823 C824 H82H 109.5
H82G C824 H82H 109.5
C823 C824 H82I 109.5
H82G C824 H82I 109.5
H82H C824 H82I 109.5
C832 C831 N801 114(3)
C832 C831 H83A 108.7
N801 C831 H83A 108.7
C832 C831 H83B 108.7
N801 C831 H83B 108.7
H83A C831 H83B 107.6
C831 C832 C833 93(3)
C831 C832 H83C 113.1
C833 C832 H83C 113.1
C831 C832 H83D 113.1
C833 C832 H83D 113.1
H83C C832 H83D 110.5
C834 C833 C832 107(3)
C834 C833 H83E 110.3
C832 C833 H83E 110.3
C834 C833 H83F 110.3
C832 C833 H83F 110.3
H83E C833 H83F 108.5
C833 C834 H83G 109.5
C833 C834 H83H 109.5
H83G C834 H83H 109.5
C833 C834 H83I 109.5
H83G C834 H83I 109.5
H83H C834 H83I 109.5
N11 C11 C12 179(4)
N21 C21 C22 175(8)
N31 C31 C32 141(6)

loop_
_geom_bond_atom_site_label_1
_geom_bond_atom_site_label_2
_geom_bond_distance
W1 O5 1.674(12)
W1 O1 1.905(12)
W1 O9 1.921(12)
W1 O19 1.924(10)
W1 O11 1.942(11)
W1 O15 2.351(11)
W1 Bi1 3.4128(8)
W2 O6 1.730(14)
W2 O2 1.835(12)
W2 O9 1.915(12)
W2 O20 1.985(13)
W2 O12 1.995(12)
W2 O15 2.261(10)
W3 O7 1.728(13)
W3 O3 1.846(12)
W3 O13 1.894(11)
W3 O10 1.911(13)
W3 O21 2.019(12)
W3 O16 2.223(9)
W4 O8 1.688(13)
W4 O4 1.812(11)
W4 O14 1.888(10)
W4 O10 1.929(13)
W4 O22 2.161(12)
W4 O16 2.251(9)
W5 O17 1.687(12)
W5 O11 1.898(12)
W5 O25 1.919(11)
W5 O14 1.944(10)
W5 O28 1.960(13)
W5 O23 2.344(11)
W6 O18 1.792(14)
W6 O26 1.858(13)
W6 O12 1.864(13)
W6 O27 1.913(14)
W6 O13 1.976(12)
W6 O24 2.302(11)
W7 O33 1.684(13)
W7 O25 1.875(11)
W7 O29 1.919(12)
W7 O19 1.928(10)
W7 O31 1.960(12)
W7 O23 2.357(11)
W8 O34 1.707(12)
W8 O20 1.862(13)
W8 O29 1.882(12)
W8 O32 1.973(14)
W8 O26 2.005(13)
W8 O24 2.323(10)
W9 O35 1.707(15)
W9 O32 1.862(13)
W9 O30 1.878(15)
W9 O27 1.982(14)
W9 O21 1.989(12)
W9 O24 2.313(11)
W10 O36 1.681(12)
W10 O28 1.859(14)
W10 O31 1.877(13)
W10 O30 1.943(15)
W10 O22 1.989(11)
W10 O23 2.343(11)
W11 O41 1.725(11)
W11 O37 1.803(11)
W11 O45 1.852(12)
W11 O47 1.974(12)
W11 O53 2.135(12)
W11 O51 2.289(10)
W12 O42 1.691(12)
W12 O38 1.733(13)
W12 O48 1.941(11)
W12 O45 1.976(11)
W12 O54 2.234(12)
W12 O51 2.284(11)
W13 O43 1.730(12)
W13 O39 1.835(10)
W13 O49 1.925(11)
W13 O55 1.942(11)
W13 O46 1.950(12)
W13 O52 2.319(9)
W13 Bi2 3.4444(8)
W14 O44 1.797(13)
W14 O40 1.824(12)
W14 O46 1.940(11)
W14 O50 1.959(12)
W14 O56 2.053(13)
W14 O52 2.241(10)
W15 O57 1.750(13)
W15 O47 1.864(12)
W15 O50 1.876(12)
W15 O61 1.939(12)
W15 O64 1.945(12)
W15 O60 2.300(11)
W16 O58 1.657(14)
W16 O48 1.853(11)
W16 O49 1.879(12)
W16 O62 1.955(13)
W16 O63 1.981(11)
W16 O59 2.357(11)
W17 O69 1.726(12)
W17 O65 1.868(12)
W17 O53 1.909(12)
W17 O61 1.931(12)
W17 O68 1.980(12)
W17 O60 2.320(10)
W18 O70 1.688(13)
W18 O62 1.866(12)
W18 O54 1.906(12)
W18 O65 1.970(12)
W18 O67 2.001(11)
W18 O59 2.335(11)
W19 O71 1.745(13)
W19 O63 1.862(12)
W19 O67 1.916(13)
W19 O55 1.928(11)
W19 O66 1.953(12)
W19 O59 2.287(10)
W20 O72 1.771(13)
W20 O56 1.846(12)
W20 O66 1.875(12)
W20 O68 1.957(13)
W20 O64 1.962(13)
W20 O60 2.273(11)
Bi1 O1 2.028(10)
Bi1 O37 2.176(11)
Bi1 O2 2.241(11)
Bi1 O38 2.451(12)
Bi1 O15 2.529(11)
Bi1 Bi2 3.6556(8)
Bi2 O39 2.118(9)
Bi2 O3 2.147(12)
Bi2 O40 2.269(11)
Bi2 O4 2.401(11)
Bi2 O52 2.628(11)
Bi2 O73 2.759(13)
Si1 O16 1.633(10)
Si1 O15 1.640(12)
Si1 O23 1.652(11)
Si1 O24 1.655(11)
Si2 O51 1.625(11)
Si2 O52 1.637(11)
Si2 O60 1.645(12)
Si2 O59 1.657(11)
O73 C2 1.25(2)
C1 C2 1.49(3)
C1 H1A 0.9800
C1 H1B 0.9800
C1 H1C 0.9800
C2 C3 1.64(4)
C3 H3A 0.9800
C3 H3B 0.9800
C3 H3C 0.9800
N101 C121 1.47(4)
N101 C101 1.52(4)
N101 C131 1.57(4)
N101 C111 1.60(4)
C101 C102 1.54(4)
C101 H10A 0.9900
C101 H10B 0.9900
C102 C103 1.73(4)
C102 H10C 0.9900
C102 H10D 0.9900
C103 C104 1.540(19)
C103 H10E 0.9900
C103 H10F 0.9900
C104 H10G 0.9800
C104 H10H 0.9800
C104 H10I 0.9800
C111 C112 1.55(4)
C111 H11A 0.9900
C111 H11B 0.9900
C112 C113 1.49(4)
C112 H11C 0.9900
C112 H11D 0.9900
C113 C114 1.50(4)
C113 H11E 0.9900
C113 H11F 0.9900
C114 H11G 0.9800
C114 H11H 0.9800
C114 H11I 0.9800
C121 C122 1.43(4)
C121 H12A 0.9900
C121 H12B 0.9900
C122 C123 1.49(4)
C122 H12C 0.9900
C122 H12D 0.9900
C123 C124 1.531(19)
C123 H12E 0.9900
C123 H12F 0.9900
C124 H12G 0.9800
C124 H12H 0.9800
C124 H12I 0.9800
C131 C132 1.45(4)
C131 H13A 0.9900
C131 H13B 0.9900
C132 C133 1.54(4)
C132 H13C 0.9900
C132 H13D 0.9900
C133 C134 1.51(4)
C133 H13E 0.9900
C133 H13F 0.9900
C134 H13G 0.9800
C134 H13H 0.9800
C134 H13I 0.9800
N201 C211 1.42(4)
N201 C221 1.48(5)
N201 C201 1.54(5)
N201 C231 1.57(5)
C201 C202 1.48(5)
C201 H20A 0.9900
C201 H20B 0.9900
C202 C203 1.46(5)
C202 H20C 0.9900
C202 H20D 0.9900
C203 C204 1.534(19)
C203 H20E 0.9900
C203 H20F 0.9900
C204 H20G 0.9800
C204 H20H 0.9800
C204 H20I 0.9800
C211 C212 1.58(5)
C211 H21A 0.9900
C211 H21B 0.9900
C212 C213 1.45(5)
C212 H21C 0.9900
C212 H21D 0.9900
C213 C214 1.41(5)
C213 H21E 0.9900
C213 H21F 0.9900
C214 H21G 0.9800
C214 H21H 0.9800
C214 H21I 0.9800
C221 C222 1.59(5)
C221 H22A 0.9900
C221 H22B 0.9900
C222 C223 1.54(5)
C222 H22C 0.9900
C222 H22D 0.9900
C223 C224 1.69(5)
C223 H22E 0.9900
C223 H22F 0.9900
C224 H22G 0.9800
C224 H22H 0.9800
C224 H22I 0.9800
C231 C232 1.55(6)
C231 H23A 0.9900
C231 H23B 0.9900
C232 C233 1.48(5)
C232 H23C 0.9900
C232 H23D 0.9900
C233 C234 1.570(19)
C233 H23E 0.9900
C233 H23F 0.9900
C234 H23G 0.9800
C234 H23H 0.9800
C234 H23I 0.9800
N301 C301 1.46(6)
N301 C321 1.46(5)
N301 C311 1.56(5)
N301 C331 1.61(5)
C301 C302 1.49(6)
C301 H30A 0.9900
C301 H30B 0.9900
C302 C303 1.55(6)
C302 H30C 0.9900
C302 H30D 0.9900
C303 C304 1.62(6)
C303 H30E 0.9900
C303 H30F 0.9900
C304 H30G 0.9800
C304 H30H 0.9800
C304 H30I 0.9800
C311 C312 1.54(5)
C311 H31A 0.9900
C311 H31B 0.9900
C312 C313 1.62(6)
C312 H31C 0.9900
C312 H31D 0.9900
C313 C314 1.41(5)
C313 H31E 0.9900
C313 H31F 0.9900
C314 H31G 0.9800
C314 H31H 0.9800
C314 H31I 0.9800
C321 C322 1.52(6)
C321 H32A 0.9900
C321 H32B 0.9900
C322 C323 1.48(6)
C322 H32C 0.9900
C322 H32D 0.9900
C323 C324 1.42(6)
C323 H32E 0.9900
C323 H32F 0.9900
C324 H32G 0.9800
C324 H32H 0.9800
C324 H32I 0.9800
C331 C332 1.573(19)
C331 H33A 0.9900
C331 H33B 0.9900
C332 C333 1.569(19)
C332 H33C 0.9900
C332 H33D 0.9900
C333 C334 1.540(19)
C333 H33E 0.9900
C333 H33F 0.9900
C334 H33G 0.9800
C334 H33H 0.9800
C334 H33I 0.9800
N401 C411 1.43(5)
N401 C401 1.53(6)
N401 C431 1.56(5)
N401 C421 1.64(6)
C401 C402 1.37(6)
C401 H40A 0.9900
C401 H40B 0.9900
C402 C403 1.48(6)
C402 H40C 0.9900
C402 H40D 0.9900
C403 C404 1.552(10)
C403 H40E 0.9900
C403 H40F 0.9900
C404 H40G 0.9800
C404 H40H 0.9800
C404 H40I 0.9800
C411 C412 1.47(6)
C411 H41A 0.9900
C411 H41B 0.9900
C412 C413 1.558(10)
C412 H41C 0.9900
C412 H41D 0.9900
C413 C414 1.562(9)
C413 H41E 0.9900
C413 H41F 0.9900
C414 H41G 0.9800
C414 H41H 0.9800
C414 H41I 0.9800
C421 C422 1.56(6)
C421 H42A 0.9900
C421 H42B 0.9900
C422 C423 1.563(10)
C422 H42C 0.9900
C422 H42D 0.9900
C423 C424 1.558(9)
C423 H42E 0.9900
C423 H42F 0.9900
C424 H42G 0.9800
C424 H42H 0.9800
C424 H42I 0.9800
C431 C432 1.58(6)
C431 H43A 0.9900
C431 H43B 0.9900
C432 C433 1.47(6)
C432 H43C 0.9900
C432 H43D 0.9900
C433 C434 1.38(6)
C433 H43E 0.9900
C433 H43F 0.9900
C434 H43G 0.9800
C434 H43H 0.9800
C434 H43I 0.9800
N501 C501 1.48(6)
N501 C511 1.49(5)
N501 C531 1.50(5)
N501 C521 1.56(6)
C501 C502 1.58(6)
C501 H50A 0.9900
C501 H50B 0.9900
C502 C503 1.61(6)
C502 H50C 0.9900
C502 H50D 0.9900
C503 C504 1.64(5)
C503 H50E 0.9900
C503 H50F 0.9900
C504 H50G 0.9800
C504 H50H 0.9800
C504 H50I 0.9800
C511 C512 1.45(6)
C511 H51A 0.9900
C511 H51B 0.9900
C512 C513 1.52(6)
C512 H51C 0.9900
C512 H51D 0.9900
C513 C514 1.54(6)
C513 H51E 0.9900
C513 H51F 0.9900
C514 H51G 0.9800
C514 H51H 0.9800
C514 H51I 0.9800
C521 C522 1.37(5)
C521 H52A 0.9900
C521 H52B 0.9900
C522 C523 1.58(6)
C522 H52C 0.9900
C522 H52D 0.9900
C523 C524 1.51(6)
C523 H52E 0.9900
C523 H52F 0.9900
C524 H52G 0.9800
C524 H52H 0.9800
C524 H52I 0.9800
C531 C532 1.565(19)
C531 H53A 0.9900
C531 H53B 0.9900
C532 C533 1.575(19)
C532 H53C 0.9900
C532 H53D 0.9900
C533 C534 1.546(19)
C533 H53E 0.9900
C533 H53F 0.9900
C534 H53G 0.9800
C534 H53H 0.9800
C534 H53I 0.9800
N601 C601 1.44(5)
N601 C631 1.49(5)
N601 C621 1.49(6)
N601 C611 1.84(6)
C601 C602 1.51(6)
C601 H60A 0.9900
C601 H60B 0.9900
C602 C603 1.45(6)
C602 H60C 0.9900
C602 H60D 0.9900
C603 C604 1.54(2)
C603 H60E 0.9900
C603 H60F 0.9900
C604 H60G 0.9800
C604 H60H 0.9800
C604 H60I 0.9800
C611 C612 1.37(6)
C611 H61A 0.9900
C611 H61B 0.9900
C612 C613 1.537(19)
C612 H61C 0.9900
C612 H61D 0.9900
C613 C614 1.527(19)
C613 H61E 0.9900
C613 H61F 0.9900
C614 H61G 0.9800
C614 H61H 0.9800
C614 H61I 0.9800
C621 C622 1.51(5)
C621 H62A 0.9900
C621 H62B 0.9900
C622 C623 1.44(5)
C622 H62C 0.9900
C622 H62D 0.9900
C623 C624 1.546(19)
C623 H62E 0.9900
C623 H62F 0.9900
C624 H62G 0.9800
C624 H62H 0.9800
C624 H62I 0.9800
C631 C632 1.555(19)
C631 H63A 0.9900
C631 H63B 0.9900
C632 C633 1.554(19)
C632 H63C 0.9900
C632 H63D 0.9900
C633 C634 1.537(19)
C633 H63H 0.9900
C633 H63I 0.9900
C634 H63E 0.9800
C634 H63F 0.9800
C634 H63G 0.9800
N701 C721 1.46(7)
N701 C701 1.55(8)
N701 C731 1.57(2)
N701 C711 1.66(8)
C701 C702 1.55(2)
C701 H70A 0.9900
C701 H70B 0.9900
C702 C703 1.55(2)
C702 H70C 0.9900
C702 H70D 0.9900
C703 C704 1.57(2)
C703 H70E 0.9900
C703 H70F 0.9900
C704 H70G 0.9800
C704 H70H 0.9800
C704 H70I 0.9800
C711 C712 1.36(9)
C711 H71A 0.9900
C711 H71B 0.9900
C712 C713 1.57(8)
C712 H71C 0.9900
C712 H71D 0.9900
C713 C714 1.36(9)
C713 H71E 0.9900
C713 H71F 0.9900
C714 H71G 0.9800
C714 H71H 0.9800
C714 H71I 0.9800
C721 C722 1.57(2)
C721 H72A 0.9900
C721 H72B 0.9900
C722 C723 1.57(2)
C722 H72C 0.9900
C722 H72D 0.9900
C723 C724 1.55(2)
C723 H72E 0.9900
C723 H72F 0.9900
C724 H72G 0.9800
C724 H72H 0.9800
C724 H72I 0.9800
C731 C732 1.57(2)
C731 H73A 0.9900
C731 H73B 0.9900
C732 C733 1.57(2)
C732 H73C 0.9900
C732 H73D 0.9900
C733 C734 1.57(2)
C733 H73E 0.9900
C733 H73F 0.9900
C734 H73G 0.9800
C734 H73H 0.9800
C734 H73I 0.9800
N801 C801 1.53(5)
N801 C821 1.556(19)
N801 C811 1.579(19)
N801 C831 1.84(6)
C801 C802 1.45(6)
C801 H80A 0.9900
C801 H80B 0.9900
C802 C803 1.48(6)
C802 H80C 0.9900
C802 H80D 0.9900
C803 C804 1.43(6)
C803 H80E 0.9900
C803 H80F 0.9900
C804 H80G 0.9800
C804 H80H 0.9800
C804 H80I 0.9800
C811 C812 1.550(9)
C811 H81A 0.9900
C811 H81B 0.9900
C812 C813 1.553(10)
C812 H81C 0.9900
C812 H81D 0.9900
C813 C814 1.554(10)
C813 H81E 0.9900
C813 H81F 0.9900
C814 H81G 0.9800
C814 H81H 0.9800
C814 H81I 0.9800
C821 C822 1.550(19)
C821 H82A 0.9900
C821 H82B 0.9900
C822 C823 1.41(5)
C822 H82C 0.9900
C822 H82D 0.9900
C823 C824 1.45(6)
C823 H82E 0.9900
C823 H82F 0.9900
C824 H82G 0.9800
C824 H82H 0.9800
C824 H82I 0.9800
C831 C832 1.519(19)
C831 H83A 0.9900
C831 H83B 0.9900
C832 C833 1.575(19)
C832 H83C 0.9900
C832 H83D 0.9900
C833 C834 1.56(2)
C833 H83E 0.9900
C833 H83F 0.9900
C834 H83G 0.9800
C834 H83H 0.9800
C834 H83I 0.9800
N11 C11 1.111(18)
C11 C12 1.44(4)
C22 C21 1.44(7)
C21 N21 0.97(7)
N31 C31 1.14(2)
C31 C32 1.28(2)

loop_
_geom_torsion_atom_site_label_1
_geom_torsion_atom_site_label_2
_geom_torsion_atom_site_label_3
_geom_torsion_atom_site_label_4
_geom_torsion
O6 W2 O2 Bi1 -172.1(7)
O9 W2 O2 Bi1 -71.2(6)
O20 W2 O2 Bi1 17.2(19)
O12 W2 O2 Bi1 88.8(6)
O15 W2 O2 Bi1 3.6(5)
O7 W3 O3 Bi2 153.9(10)
O13 W3 O3 Bi2 -106.8(10)
O10 W3 O3 Bi2 52.5(10)
O16 W3 O3 Bi2 -21.7(10)
O8 W4 O4 Bi2 -136.3(9)
O14 W4 O4 Bi2 119.8(9)
O10 W4 O4 Bi2 -37.5(9)
O22 W4 O4 Bi2 23(2)
O16 W4 O4 Bi2 35.4(9)
O17 W5 O11 W1 143.6(11)
O25 W5 O11 W1 41.2(11)
O14 W5 O11 W1 -112.9(11)
O28 W5 O11 W1 -20(2)
O23 W5 O11 W1 -33.7(11)
O18 W6 O12 W2 -140.9(10)
O26 W6 O12 W2 -39.1(11)
O27 W6 O12 W2 38(2)
O13 W6 O12 W2 120.1(11)
O24 W6 O12 W2 37.3(10)
O7 W3 O13 W6 -106.3(12)
O3 W3 O13 W6 155.9(11)
O10 W3 O13 W6 55(2)
O21 W3 O13 W6 -14.5(11)
O16 W3 O13 W6 66.0(11)
O8 W4 O14 W5 95.4(12)
O4 W4 O14 W5 -160.1(11)
O10 W4 O14 W5 -48.5(19)
O22 W4 O14 W5 4.1(11)
O16 W4 O14 W5 -74.1(11)
O16 Si1 O15 W2 -109.7(7)
O23 Si1 O15 W2 126.9(7)
O24 Si1 O15 W2 10.8(9)
O16 Si1 O15 W1 120.2(7)
O23 Si1 O15 W1 -3.2(9)
O24 Si1 O15 W1 -119.3(7)
O16 Si1 O15 Bi1 8.7(7)
O23 Si1 O15 Bi1 -114.6(6)
O24 Si1 O15 Bi1 129.2(6)
O15 Si1 O16 W3 118.8(7)
O23 Si1 O16 W3 -121.4(7)
O24 Si1 O16 W3 -1.6(9)
O15 Si1 O16 W4 -109.8(7)
O23 Si1 O16 W4 10.0(9)
O24 Si1 O16 W4 129.8(7)
O34 W8 O20 W2 144.6(14)
O29 W8 O20 W2 -111.0(14)
O32 W8 O20 W2 -12(2)
O26 W8 O20 W2 48.3(14)
O24 W8 O20 W2 -25.7(13)
O16 Si1 O23 W10 57.1(9)
O15 Si1 O23 W10 -179.9(6)
O24 Si1 O23 W10 -63.2(8)
O16 Si1 O23 W5 -61.0(8)
O15 Si1 O23 W5 61.9(8)
O24 Si1 O23 W5 178.6(6)
O16 Si1 O23 W7 -179.5(6)
O15 Si1 O23 W7 -56.5(9)
O24 Si1 O23 W7 60.2(9)
O16 Si1 O24 W6 58.5(8)
O15 Si1 O24 W6 -63.8(8)
O23 Si1 O24 W6 -179.0(6)
O16 Si1 O24 W9 -61.8(8)
O15 Si1 O24 W9 175.9(6)
O23 Si1 O24 W9 60.7(8)
O16 Si1 O24 W8 177.1(6)
O15 Si1 O24 W8 54.8(8)
O23 Si1 O24 W8 -60.4(8)
O33 W7 O25 W5 -179.6(7)
O29 W7 O25 W5 5.1(19)
O19 W7 O25 W5 76.9(7)
O31 W7 O25 W5 -78.1(8)
O23 W7 O25 W5 -6.0(6)
O18 W6 O26 W8 176.8(8)
O12 W6 O26 W8 76.0(7)
O27 W6 O26 W8 -84.0(8)
O13 W6 O26 W8 -21(2)
O24 W6 O26 W8 -6.9(6)
O36 W10 O28 W5 177.8(7)
O31 W10 O28 W5 72.6(7)
O30 W10 O28 W5 -18.3(18)
O22 W10 O28 W5 -80.5(7)
O23 W10 O28 W5 -0.3(6)
O34 W8 O29 W7 137.4(19)
O20 W8 O29 W7 31.3(19)
O32 W8 O29 W7 -120.6(19)
O26 W8 O29 W7 -50(3)
O24 W8 O29 W7 -49.9(19)
O35 W9 O30 W10 -141(2)
O32 W9 O30 W10 112(2)
O27 W9 O30 W10 17(3)
O21 W9 O30 W10 -40(2)
O24 W9 O30 W10 40(2)
O36 W10 O31 W7 -166.4(9)
O28 W10 O31 W7 -63.0(9)
O30 W10 O31 W7 95.0(8)
O22 W10 O31 W7 22.2(19)
O23 W10 O31 W7 10.7(7)
O35 W9 O32 W8 171.6(9)
O30 W9 O32 W8 -86.7(9)
O27 W9 O32 W8 73.4(9)
O21 W9 O32 W8 2.3(19)
O24 W9 O32 W8 -1.2(7)
O41 W11 O37 Bi1 142.5(12)
O45 W11 O37 Bi1 40.2(12)
O47 W11 O37 Bi1 -116.7(12)
O53 W11 O37 Bi1 -42(3)
O51 W11 O37 Bi1 -34.4(12)
O42 W12 O38 Bi1 -132.7(10)
O48 W12 O38 Bi1 123.5(10)
O45 W12 O38 Bi1 -31.4(10)
O54 W12 O38 Bi1 28(2)
O51 W12 O38 Bi1 41.1(10)
O43 W13 O39 Bi2 -178.4(6)
O49 W13 O39 Bi2 -73.7(6)
O55 W13 O39 Bi2 0.4(19)
O46 W13 O39 Bi2 84.0(6)
O52 W13 O39 Bi2 11.0(5)
O44 W14 O40 Bi2 -168.6(6)
O46 W14 O40 Bi2 -70.3(7)
O50 W14 O40 Bi2 91.1(6)
O56 W14 O40 Bi2 20(2)
O52 W14 O40 Bi2 3.8(5)
O41 W11 O45 W12 -177.3(6)
O37 W11 O45 W12 -73.6(7)
O47 W11 O45 W12 31.6(16)
O53 W11 O45 W12 93.7(7)
O51 W11 O45 W12 13.5(5)
O57 W15 O47 W11 140.4(12)
O50 W15 O47 W11 -116.3(12)
O61 W15 O47 W11 41.4(12)
O64 W15 O47 W11 -20(2)
O60 W15 O47 W11 -34.5(12)
O58 W16 O48 W12 -129.4(14)
O49 W16 O48 W12 125.3(14)
O62 W16 O48 W12 -29.3(14)
O63 W16 O48 W12 37(2)
O59 W16 O48 W12 44.1(14)
O58 W16 O49 W13 145.2(11)
O48 W16 O49 W13 -107.5(11)
O62 W16 O49 W13 -14(2)
O63 W16 O49 W13 45.3(11)
O59 W16 O49 W13 -28.6(11)
O57 W15 O50 W14 -147.9(12)
O47 W15 O50 W14 108.2(12)
O61 W15 O50 W14 12(2)
O64 W15 O50 W14 -50.4(12)
O60 W15 O50 W14 26.0(12)
O52 Si2 O51 W12 -109.5(7)
O60 Si2 O51 W12 130.2(7)
O59 Si2 O51 W12 8.0(10)
O52 Si2 O51 W11 119.8(7)
O60 Si2 O51 W11 -0.5(9)
O59 Si2 O51 W11 -122.7(7)
O51 Si2 O52 W14 -110.4(7)
O60 Si2 O52 W14 10.2(9)
O59 Si2 O52 W14 129.1(7)
O51 Si2 O52 W13 117.3(7)
O60 Si2 O52 W13 -122.1(7)
O59 Si2 O52 W13 -3.2(9)
O51 Si2 O52 Bi2 6.9(7)
O60 Si2 O52 Bi2 127.5(6)
O59 Si2 O52 Bi2 -113.6(6)
O72 W20 O56 W14 150.7(12)
O66 W20 O56 W14 -109.5(13)
O68 W20 O56 W14 -13(3)
O64 W20 O56 W14 54.0(13)
O60 W20 O56 W14 -22.7(12)
O51 Si2 O59 W19 -178.5(7)
O52 Si2 O59 W19 -59.0(9)
O60 Si2 O59 W19 59.5(9)
O51 Si2 O59 W18 58.7(8)
O52 Si2 O59 W18 178.1(6)
O60 Si2 O59 W18 -63.4(8)
O51 Si2 O59 W16 -58.2(8)
O52 Si2 O59 W16 61.2(8)
O60 Si2 O59 W16 179.7(6)
O51 Si2 O60 W20 176.3(6)
O52 Si2 O60 W20 55.9(8)
O59 Si2 O60 W20 -60.8(8)
O51 Si2 O60 W15 56.6(8)
O52 Si2 O60 W15 -63.8(8)
O59 Si2 O60 W15 179.5(6)
O51 Si2 O60 W17 -62.1(8)
O52 Si2 O60 W17 177.4(6)
O59 Si2 O60 W17 60.8(8)
O70 W18 O62 W16 175.8(8)
O54 W18 O62 W16 -79.1(8)
O65 W18 O62 W16 -6(2)
O67 W18 O62 W16 75.1(8)
O59 W18 O62 W16 2.7(6)
O71 W19 O63 W16 178.3(7)
O67 W19 O63 W16 -81.6(7)
O55 W19 O63 W16 77.2(7)
O66 W19 O63 W16 6(2)
O59 W19 O63 W16 -6.1(6)
O69 W17 O65 W18 -140.1(16)
O53 W17 O65 W18 -34.9(16)
O61 W17 O65 W18 34(3)
O68 W17 O65 W18 120.4(16)
O60 W17 O65 W18 47.2(16)
O72 W20 O66 W19 144.5(16)
O56 W20 O66 W19 41.7(17)
O68 W20 O66 W19 -117.4(16)
O64 W20 O66 W19 -44(3)
O60 W20 O66 W19 -42.6(16)
Bi2 O73 C2 C1 134(2)
Bi2 O73 C2 C3 -43(3)
C121 N101 C101 C102 166(3)
C131 N101 C101 C102 45(4)
C111 N101 C101 C102 -71(3)
N101 C101 C102 C103 179(2)
C101 C102 C103 C104 85(3)
C121 N101 C111 C112 -51(3)
C101 N101 C111 C112 -170(3)
C131 N101 C111 C112 72(3)
N101 C111 C112 C113 167(3)
C111 C112 C113 C114 172(3)
C101 N101 C121 C122 64(4)
C131 N101 C121 C122 -175(3)
C111 N101 C121 C122 -54(4)
N101 C121 C122 C123 177(3)
C121 C122 C123 C124 -86(3)
C121 N101 C131 C132 -64(3)
C101 N101 C131 C132 56(3)
C111 N101 C131 C132 171(3)
N101 C131 C132 C133 -168(2)
C131 C132 C133 C134 174(3)
C211 N201 C201 C202 178(4)
C221 N201 C201 C202 -57(4)
C231 N201 C201 C202 55(4)
N201 C201 C202 C203 -175(3)
C201 C202 C203 C204 -176(4)
C221 N201 C211 C212 50(5)
C201 N201 C211 C212 171(3)
C231 N201 C211 C212 -68(4)
N201 C211 C212 C213 169(3)
C211 C212 C213 C214 -174(3)
C211 N201 C221 C222 63(4)
C201 N201 C221 C222 -57(4)
C231 N201 C221 C222 -174(3)
N201 C221 C222 C223 -159(3)
C221 C222 C223 C224 171(3)
C211 N201 C231 C232 -58(4)
C221 N201 C231 C232 177(3)
C201 N201 C231 C232 61(4)
N201 C231 C232 C233 81(4)
C231 C232 C233 C234 172(3)
C321 N301 C301 C302 178(4)
C311 N301 C301 C302 51(5)
C331 N301 C301 C302 -63(6)
N301 C301 C302 C303 163(4)
C301 C302 C303 C304 163(4)
C301 N301 C311 C312 63(5)
C321 N301 C311 C312 -61(5)
C331 N301 C311 C312 -180(4)
N301 C311 C312 C313 166(4)
C311 C312 C313 C314 -171(4)
C301 N301 C321 C322 -173(4)
C311 N301 C321 C322 -51(6)
C331 N301 C321 C322 66(5)
N301 C321 C322 C323 174(4)
C321 C322 C323 C324 170(4)
C301 N301 C331 C332 -51(5)
C321 N301 C331 C332 70(4)
C311 N301 C331 C332 -165(4)
N301 C331 C332 C333 174(3)
C331 C332 C333 C334 46(5)
C411 N401 C401 C402 -172(5)
C431 N401 C401 C402 65(6)
C421 N401 C401 C402 -42(6)
N401 C401 C402 C403 -171(4)
C401 C402 C403 C404 -161(4)
C401 N401 C411 C412 180(4)
C431 N401 C411 C412 -63(6)
C421 N401 C411 C412 57(6)
N401 C411 C412 C413 -125(5)
C411 C412 C413 C414 -148(5)
C411 N401 C421 C422 58(6)
C401 N401 C421 C422 -66(5)
C431 N401 C421 C422 -176(4)
N401 C421 C422 C423 178(4)
C421 C422 C423 C424 -59(5)
C411 N401 C431 C432 -55(6)
C401 N401 C431 C432 65(5)
C421 N401 C431 C432 175(4)
N401 C431 C432 C433 177(4)
C431 C432 C433 C434 171(4)
C511 N501 C501 C502 -177(4)
C531 N501 C501 C502 -60(5)
C521 N501 C501 C502 64(5)
N501 C501 C502 C503 -168(4)
C501 C502 C503 C504 -176(4)
C501 N501 C511 C512 174(4)
C531 N501 C511 C512 46(5)
C521 N501 C511 C512 -64(5)
N501 C511 C512 C513 175(4)
C511 C512 C513 C514 165(4)
C501 N501 C521 C522 34(6)
C511 N501 C521 C522 -84(5)
C531 N501 C521 C522 166(4)
N501 C521 C522 C523 168(4)
C521 C522 C523 C524 159(5)
C501 N501 C531 C532 -47(6)
C511 N501 C531 C532 71(5)
C521 N501 C531 C532 -175(4)
N501 C531 C532 C533 174(5)
C531 C532 C533 C534 61(7)
C631 N601 C601 C602 65(6)
C621 N601 C601 C602 -55(5)
C611 N601 C601 C602 -176(4)
N601 C601 C602 C603 -176(4)
C601 C602 C603 C604 -179(4)
C601 N601 C611 C612 -57(5)
C631 N601 C611 C612 70(5)
C621 N601 C611 C612 178(4)
N601 C611 C612 C613 -173(3)
C611 C612 C613 C614 -63(7)
C601 N601 C621 C622 -55(5)
C631 N601 C621 C622 178(4)
C611 N601 C621 C622 67(4)
N601 C621 C622 C623 142(5)
C621 C622 C623 C624 -149(5)
C601 N601 C631 C632 163(5)
C621 N601 C631 C632 -71(6)
C611 N601 C631 C632 41(6)
N601 C631 C632 C633 -179(5)
C631 C632 C633 C634 -175(4)
C721 N701 C701 C702 62(8)
C731 N701 C701 C702 -64(8)
C711 N701 C701 C702 -174(6)
N701 C701 C702 C703 149(6)
C701 C702 C703 C704 170(6)
C721 N701 C711 C712 -54(9)
C701 N701 C711 C712 -176(7)
C731 N701 C711 C712 66(9)
N701 C711 C712 C713 -175(6)
C711 C712 C713 C714 172(7)
C701 N701 C721 C722 74(9)
C731 N701 C721 C722 -160(6)
C711 N701 C721 C722 -46(9)
N701 C721 C722 C723 170(7)
C721 C722 C723 C724 -98(9)
C721 N701 C731 C732 -132(7)
C701 N701 C731 C732 -7(9)
C711 N701 C731 C732 106(7)
N701 C731 C732 C733 -157(6)
C731 C732 C733 C734 87(7)
C821 N801 C801 C802 -31(7)
C811 N801 C801 C802 104(4)
C831 N801 C801 C802 -171(4)
N801 C801 C802 C803 -176(4)
C801 C802 C803 C804 -166(4)
C801 N801 C811 C812 -76(4)
C821 N801 C811 C812 77(4)
C831 N801 C811 C812 172(3)
N801 C811 C812 C813 -154(3)
C811 C812 C813 C814 -158(4)
C801 N801 C821 C822 -64(7)
C811 N801 C821 C822 163(4)
C831 N801 C821 C822 80(4)
N801 C821 C822 C823 178(4)
C821 C822 C823 C824 -169(4)
C801 N801 C831 C832 61(4)
C821 N801 C831 C832 -96(4)
C811 N801 C831 C832 158(4)
N801 C831 C832 C833 -174(3)
C831 C832 C833 C834 174(4)
